data_4305050
loop_
_publ_author_name
'Sheng-Qing Xia'
'Svilen Bobev'

_publ_contact_author_address
; 
Department of Chemistry and Biochemistry
304A Drake Hall
University of Delaware
Newark, DE 19716
USA
;
_publ_contact_author_email sbobev@chem.udel.edu
_publ_contact_author_fax 'Intl. Code + (302) 8316335'
_publ_contact_author_phone 'Intl. Code + (302) 8318720'
_publ_section_title
;
Zintl Phase Variations Through Cation Selection. Synthesis and Structure of
A21Cd4Pn18 (A = Eu, Sr, Ba; Pn = Sb, Bi)
;
_journal_name_full 'Inorganic Chemistry'
_journal_page_first 1919
_journal_page_last 1921
_journal_paper_doi 10.1021/ic800242a
_journal_volume 47
_journal_year 2008
_chemical_formula_moiety 'Bi11 Cd4, 7(Bi), 21(Sr)'
_chemical_formula_sum 'Bi18 Cd4 Sr21'
_chemical_formula_weight 6051.26
_chemical_name_systematic
; 
 ? 
;
_space_group_IT_number 12
_symmetry_cell_setting monoclinic
_symmetry_space_group_name_Hall '-C 2y'
_symmetry_space_group_name_H-M 'C 1 2/m 1'
_atom_sites_solution_primary direct
_atom_sites_solution_secondary difmap
_audit_creation_method SHELXL-97
_cell_angle_alpha 90.00
_cell_angle_beta 92.064(4)
_cell_angle_gamma 90.00
_cell_formula_units_Z 4
_cell_length_a 18.510(5)
_cell_length_b 17.685(4)
_cell_length_c 18.213(4)
_cell_measurement_reflns_used 6290
_cell_measurement_temperature 120(2)
_cell_measurement_theta_max 26.37
_cell_measurement_theta_min 1.59
_cell_volume 5958(2)
_computing_cell_refinement 'SMART (Bruker, 2000)'
_computing_data_collection 'SMART (Bruker, 2000)'
_computing_data_reduction 'SAINT (Bruker, 1999)'
_computing_molecular_graphics 'SHELXTL 5.1 (Sheldrick, 1994)'
_computing_publication_material 'SHELXL-97 (Sheldrick, 1997)'
_computing_structure_refinement 'SHELXL-97 (Sheldrick, 1997)'
_computing_structure_solution 'SHELXS-97 (Sheldrick, 1990)'
_diffrn_ambient_temperature 120(2)
_diffrn_detector_area_resol_mean 8.3
_diffrn_measured_fraction_theta_full 0.999
_diffrn_measured_fraction_theta_max 0.999
_diffrn_measurement_device_type 'Bruker Smart APEX'
_diffrn_measurement_method \w
_diffrn_radiation_monochromator graphite
_diffrn_radiation_source 'fine-focus sealed tube'
_diffrn_radiation_type MoK\a
_diffrn_radiation_wavelength 0.71073
_diffrn_reflns_av_R_equivalents 0.0855
_diffrn_reflns_av_sigmaI/netI 0.0636
_diffrn_reflns_limit_h_max 23
_diffrn_reflns_limit_h_min -23
_diffrn_reflns_limit_k_max 22
_diffrn_reflns_limit_k_min -22
_diffrn_reflns_limit_l_max 22
_diffrn_reflns_limit_l_min -22
_diffrn_reflns_number 31824
_diffrn_reflns_theta_full 26.37
_diffrn_reflns_theta_max 26.37
_diffrn_reflns_theta_min 1.59
_diffrn_standards_decay_% 0
_diffrn_standards_interval_count 0
_diffrn_standards_number 0
_exptl_absorpt_coefficient_mu 72.929
_exptl_absorpt_correction_T_max 0.077
_exptl_absorpt_correction_T_min 0.047
_exptl_absorpt_correction_type multi-scan
_exptl_absorpt_process_details 'SADABS (Sheldrick, 2003)'
_exptl_crystal_colour Black
_exptl_crystal_density_diffrn 6.746
_exptl_crystal_density_method 'not measured'
_exptl_crystal_description Irregular
_exptl_crystal_F_000 9936
_exptl_crystal_size_max 0.07
_exptl_crystal_size_mid 0.04
_exptl_crystal_size_min 0.04
_refine_diff_density_max 6.080
_refine_diff_density_min -3.069
_refine_diff_density_rms 0.673
_refine_ls_extinction_method none
_refine_ls_goodness_of_fit_ref 1.131
_refine_ls_matrix_type full
_refine_ls_number_parameters 215
_refine_ls_number_reflns 6290
_refine_ls_number_restraints 0
_refine_ls_restrained_S_all 1.131
_refine_ls_R_factor_all 0.0642
_refine_ls_R_factor_gt 0.0519
_refine_ls_shift/su_max 0.000
_refine_ls_shift/su_mean 0.000
_refine_ls_structure_factor_coef Fsqd
_refine_ls_weighting_details 'calc w=1/[\s^2^(Fo^2^)+(0.0344P)^2^+744.0148P] where P=(Fo^2^+2Fc^2^)/3'
_refine_ls_weighting_scheme calc
_refine_ls_wR_factor_gt 0.1146
_refine_ls_wR_factor_ref 0.1207
_reflns_number_gt 5279
_reflns_number_total 6290
_reflns_threshold_expression >2sigma(I)
_cod_data_source_file ic800242a-file002_3.cif
_cod_data_source_block Sr21Cd4Bi18
_cod_depositor_comments
;
The following automatic conversions were performed:
'_symmetry_cell_setting' value 'Monoclinic' changed to 'monoclinic'
according to '/home/saulius/struct/CIF-dictionaries/cif_core.dic'
dictionary named 'cif_core.dic' version 2.4.1 from 2010-06-29.

Automatic conversion script
Id: cif_fix_enum 1527 2010-12-29 10:47:43Z saulius 
;
_cod_original_sg_symbol_H-M 'C 2/m'
_cod_database_code 4305050

loop_
_symmetry_equiv_pos_as_xyz
'x, y, z'
'-x, y, -z'
'x+1/2, y+1/2, z'
'-x+1/2, y+1/2, -z'
'-x, -y, -z'
'x, -y, z'
'-x+1/2, -y+1/2, -z'
'x+1/2, -y+1/2, z'

loop_
_atom_site_label
_atom_site_type_symbol
_atom_site_fract_x
_atom_site_fract_y
_atom_site_fract_z
_atom_site_U_iso_or_equiv
_atom_site_adp_type
_atom_site_occupancy
_atom_site_symmetry_multiplicity
_atom_site_calc_flag
_atom_site_refinement_flags
_atom_site_disorder_assembly
_atom_site_disorder_group
Sr1 Sr 0.08557(12) 0.15597(12) 0.35093(11) 0.0142(4) Uani 1 1 d . . .
Sr2 Sr 0.08743(11) 0.16320(12) 0.14607(11) 0.0135(4) Uani 1 1 d . . .
Sr3 Sr 0.11130(12) 0.11963(12) 0.57598(12) 0.0159(4) Uani 1 1 d . . .
Sr4 Sr 0.11847(12) 0.37274(12) 0.05614(12) 0.0157(4) Uani 1 1 d . . .
Sr5 Sr 0.15710(11) 0.33810(12) 0.43531(12) 0.0142(4) Uani 1 1 d . . .
Sr6 Sr 0.25354(11) 0.32549(12) 0.24247(11) 0.0142(4) Uani 1 1 d . . .
Sr7 Sr 0.36842(12) 0.37162(12) 0.06129(12) 0.0166(4) Uani 1 1 d . . .
Sr8 Sr 0.42795(11) 0.16920(12) 0.15680(11) 0.0138(4) Uani 1 1 d . . .
Sr9 Sr 0.44614(12) 0.12560(12) 0.38106(12) 0.0146(4) Uani 1 1 d . . .
Sr10 Sr 0.25415(17) 0.0000 0.41746(17) 0.0155(6) Uani 1 2 d S . .
Sr11 Sr 0.26372(17) 0.0000 0.09429(17) 0.0149(6) Uani 1 2 d S . .
Sr12 Sr 0.59336(17) 0.0000 0.25434(17) 0.0167(6) Uani 1 2 d S . .
Cd1 Cd 0.26624(9) 0.12267(10) 0.24709(9) 0.0156(3) Uani 1 1 d . . .
Cd2 Cd 0.00158(14) 0.0000 0.79035(15) 0.0201(5) Uani 1 2 d S . .
Cd3 Cd 0.15483(13) 0.0000 0.75318(13) 0.0169(5) Uani 1 2 d S . .
Bi1 Bi 0.07937(4) 0.31801(5) 0.25640(5) 0.01315(18) Uani 1 1 d . . .
Bi2 Bi 0.25691(5) 0.19986(5) 0.09369(5) 0.01363(18) Uani 1 1 d . . .
Bi3 Bi 0.26946(5) 0.19735(5) 0.39239(5) 0.01407(18) Uani 1 1 d . . .
Bi4 Bi 0.43062(5) 0.35236(5) 0.24274(5) 0.01449(18) Uani 1 1 d . . .
Bi5 Bi 0.04903(7) 0.0000 0.43462(7) 0.0147(2) Uani 1 2 d S . .
Bi6 Bi 0.06025(7) 0.0000 0.05951(7) 0.0165(3) Uani 1 2 d S . .
Bi7 Bi 0.15265(7) 0.0000 0.25280(7) 0.0151(3) Uani 1 2 d S . .
Bi8 Bi 0.25005(6) 0.0000 0.62462(7) 0.0134(2) Uani 1 2 d S . .
Bi9 Bi 0.38160(6) 0.0000 0.25726(6) 0.0132(2) Uani 1 2 d S . .
Bi10 Bi 0.42567(6) 0.0000 0.53525(7) 0.0136(2) Uani 1 2 d S . .
Bi11 Bi 0.46369(7) 0.0000 0.07592(7) 0.0140(2) Uani 1 2 d S . .
Bi12 Bi 0.74014(6) 0.0000 0.11698(7) 0.0135(2) Uani 1 2 d S . .
Bi13 Bi 0.0000 0.24499(6) 0.5000 0.0126(2) Uani 1 2 d S . .
Bi14 Bi 0.0000 0.24424(6) 0.0000 0.0120(2) Uani 1 2 d S . .

loop_
_atom_site_aniso_label
_atom_site_aniso_U_11
_atom_site_aniso_U_22
_atom_site_aniso_U_33
_atom_site_aniso_U_23
_atom_site_aniso_U_13
_atom_site_aniso_U_12
Sr1 0.0184(10) 0.0122(10) 0.0120(10) 0.0001(8) 0.0005(8) -0.0003(8)
Sr2 0.0166(10) 0.0125(10) 0.0114(10) 0.0002(8) 0.0005(8) -0.0008(8)
Sr3 0.0185(10) 0.0144(10) 0.0147(10) -0.0002(8) -0.0003(8) 0.0036(8)
Sr4 0.0197(11) 0.0134(10) 0.0140(10) 0.0003(8) -0.0016(9) -0.0039(8)
Sr5 0.0174(10) 0.0110(10) 0.0144(10) -0.0016(8) 0.0018(8) 0.0002(8)
Sr6 0.0139(10) 0.0137(10) 0.0148(10) 0.0002(8) -0.0003(8) -0.0005(8)
Sr7 0.0207(11) 0.0150(10) 0.0142(10) 0.0010(8) 0.0025(9) 0.0038(8)
Sr8 0.0154(10) 0.0134(10) 0.0125(10) 0.0006(8) -0.0013(8) 0.0003(8)
Sr9 0.0176(10) 0.0129(10) 0.0131(10) -0.0013(8) -0.0007(8) -0.0002(8)
Sr10 0.0199(15) 0.0126(14) 0.0139(15) 0.000 -0.0020(12) 0.000
Sr11 0.0200(15) 0.0107(14) 0.0141(14) 0.000 0.0012(12) 0.000
Sr12 0.0226(16) 0.0104(14) 0.0173(15) 0.000 0.0027(13) 0.000
Cd1 0.0195(8) 0.0148(8) 0.0126(8) -0.0006(6) 0.0011(7) -0.0003(6)
Cd2 0.0192(12) 0.0159(12) 0.0254(13) 0.000 0.0033(10) 0.000
Cd3 0.0196(12) 0.0142(11) 0.0170(12) 0.000 0.0022(10) 0.000
Bi1 0.0154(4) 0.0117(4) 0.0123(4) -0.0004(3) -0.0005(3) -0.0005(3)
Bi2 0.0163(4) 0.0119(4) 0.0127(4) 0.0005(3) 0.0004(3) 0.0001(3)
Bi3 0.0172(4) 0.0118(4) 0.0131(4) -0.0011(3) -0.0013(3) 0.0012(3)
Bi4 0.0157(4) 0.0152(4) 0.0127(4) -0.0014(3) 0.0008(3) 0.0002(3)
Bi5 0.0203(6) 0.0100(5) 0.0139(6) 0.000 0.0018(5) 0.000
Bi6 0.0226(6) 0.0120(6) 0.0149(6) 0.000 0.0002(5) 0.000
Bi7 0.0186(6) 0.0119(6) 0.0150(6) 0.000 0.0018(5) 0.000
Bi8 0.0158(6) 0.0103(5) 0.0141(6) 0.000 0.0002(5) 0.000
Bi9 0.0167(6) 0.0105(5) 0.0123(6) 0.000 -0.0003(5) 0.000
Bi10 0.0164(6) 0.0107(6) 0.0136(6) 0.000 0.0014(5) 0.000
Bi11 0.0185(6) 0.0102(5) 0.0133(6) 0.000 0.0005(5) 0.000
Bi12 0.0170(6) 0.0104(5) 0.0130(6) 0.000 -0.0008(5) 0.000
Bi13 0.0156(5) 0.0106(5) 0.0115(5) 0.000 -0.0011(4) 0.000
Bi14 0.0145(5) 0.0103(5) 0.0111(5) 0.000 -0.0005(4) 0.000

loop_
_atom_type_symbol
_atom_type_description
_atom_type_scat_dispersion_real
_atom_type_scat_dispersion_imag
_atom_type_scat_source
Cd Cd -0.8075 1.2024 'International Tables Vol C Tables 4.2.6.8 and 6.1.1.4'
Sr Sr -1.5307 3.2498 'International Tables Vol C Tables 4.2.6.8 and 6.1.1.4'
Bi Bi -4.1077 10.2566 'International Tables Vol C Tables 4.2.6.8 and 6.1.1.4'

loop_
_geom_angle_atom_site_label_1
_geom_angle_atom_site_label_2
_geom_angle_atom_site_label_3
_geom_angle
_geom_angle_site_symmetry_1
_geom_angle_site_symmetry_3
_geom_angle_publ_flag
Bi5 Sr1 Bi1 165.88(8) . . ?
Bi5 Sr1 Bi4 92.84(6) . 8_455 ?
Bi1 Sr1 Bi4 74.22(5) . 8_455 ?
Bi5 Sr1 Bi7 69.89(5) . . ?
Bi1 Sr1 Bi7 114.49(6) . . ?
Bi4 Sr1 Bi7 88.72(6) 8_455 . ?
Bi5 Sr1 Bi3 106.96(6) . . ?
Bi1 Sr1 Bi3 86.99(5) . . ?
Bi4 Sr1 Bi3 155.74(7) 8_455 . ?
Bi7 Sr1 Bi3 85.21(5) . . ?
Bi5 Sr1 Bi13 84.91(5) . . ?
Bi1 Sr1 Bi13 90.33(6) . . ?
Bi4 Sr1 Bi13 94.10(6) 8_455 . ?
Bi7 Sr1 Bi13 154.76(7) . . ?
Bi3 Sr1 Bi13 101.36(6) . . ?
Bi5 Sr1 Sr2 120.64(7) . . ?
Bi1 Sr1 Sr2 57.15(5) . . ?
Bi4 Sr1 Sr2 57.60(5) 8_455 . ?
Bi7 Sr1 Sr2 60.38(5) . . ?
Bi3 Sr1 Sr2 99.37(6) . . ?
Bi13 Sr1 Sr2 140.11(7) . . ?
Bi5 Sr1 Sr5 127.58(7) . . ?
Bi1 Sr1 Sr5 59.00(5) . . ?
Bi4 Sr1 Sr5 122.92(7) 8_455 . ?
Bi7 Sr1 Sr5 138.12(7) . . ?
Bi3 Sr1 Sr5 54.38(5) . . ?
Bi13 Sr1 Sr5 58.19(5) . . ?
Sr2 Sr1 Sr5 111.14(7) . . ?
Bi5 Sr1 Cd1 107.09(6) . . ?
Bi1 Sr1 Cd1 83.98(5) . . ?
Bi4 Sr1 Cd1 115.13(6) 8_455 . ?
Bi7 Sr1 Cd1 47.32(4) . . ?
Bi3 Sr1 Cd1 46.15(4) . . ?
Bi13 Sr1 Cd1 147.13(7) . . ?
Sr2 Sr1 Cd1 59.18(5) . . ?
Sr5 Sr1 Cd1 91.80(6) . . ?
Bi5 Sr1 Sr3 59.65(5) . 2_556 ?
Bi1 Sr1 Sr3 107.22(6) . 2_556 ?
Bi4 Sr1 Sr3 55.04(5) 8_455 2_556 ?
Bi7 Sr1 Sr3 112.69(6) . 2_556 ?
Bi3 Sr1 Sr3 148.05(7) . 2_556 ?
Bi13 Sr1 Sr3 51.52(4) . 2_556 ?
Sr2 Sr1 Sr3 112.43(7) . 2_556 ?
Sr5 Sr1 Sr3 108.23(7) . 2_556 ?
Cd1 Sr1 Sr3 159.92(7) . 2_556 ?
Bi5 Sr1 Cd2 68.58(5) . 5_556 ?
Bi1 Sr1 Cd2 104.49(6) . 5_556 ?
Bi4 Sr1 Cd2 45.70(4) 8_455 5_556 ?
Bi7 Sr1 Cd2 44.73(5) . 5_556 ?
Bi3 Sr1 Cd2 129.23(7) . 5_556 ?
Bi13 Sr1 Cd2 127.26(7) . 5_556 ?
Sr2 Sr1 Cd2 53.75(5) . 5_556 ?
Sr5 Sr1 Cd2 163.48(7) . 5_556 ?
Cd1 Sr1 Cd2 85.37(6) . 5_556 ?
Sr3 Sr1 Cd2 75.80(6) 2_556 5_556 ?
Bi5 Sr1 Sr3 54.71(5) . . ?
Bi1 Sr1 Sr3 129.84(7) . . ?
Bi4 Sr1 Sr3 128.63(7) 8_455 . ?
Bi7 Sr1 Sr3 110.35(6) . . ?
Bi3 Sr1 Sr3 75.31(5) . . ?
Bi13 Sr1 Sr3 49.83(4) . . ?
Sr2 Sr1 Sr3 170.05(8) . . ?
Sr5 Sr1 Sr3 72.88(6) . . ?
Cd1 Sr1 Sr3 112.36(6) . . ?
Sr3 Sr1 Sr3 73.67(6) 2_556 . ?
Cd2 Sr1 Sr3 123.20(7) 5_556 . ?
Bi6 Sr2 Bi2 99.17(6) . . ?
Bi6 Sr2 Bi14 86.26(6) . . ?
Bi2 Sr2 Bi14 96.87(6) . . ?
Bi6 Sr2 Bi1 166.24(7) . . ?
Bi2 Sr2 Bi1 94.20(6) . . ?
Bi14 Sr2 Bi1 95.37(6) . . ?
Bi6 Sr2 Bi4 93.27(6) . 8_455 ?
Bi2 Sr2 Bi4 164.73(7) . 8_455 ?
Bi14 Sr2 Bi4 92.72(6) . 8_455 ?
Bi1 Sr2 Bi4 73.02(5) . 8_455 ?
Bi6 Sr2 Cd2 51.81(5) . 5_556 ?
Bi2 Sr2 Cd2 134.24(7) . 5_556 ?
Bi14 Sr2 Cd2 112.82(8) . 5_556 ?
Bi1 Sr2 Cd2 115.61(7) . 5_556 ?
Bi4 Sr2 Cd2 50.18(5) 8_455 5_556 ?
Bi6 Sr2 Bi7 66.92(5) . . ?
Bi2 Sr2 Bi7 90.54(6) . . ?
Bi14 Sr2 Bi7 153.02(7) . . ?
Bi1 Sr2 Bi7 109.97(6) . . ?
Bi4 Sr2 Bi7 86.20(5) 8_455 . ?
Cd2 Sr2 Bi7 48.06(5) 5_556 . ?
Bi6 Sr2 Sr1 115.99(7) . . ?
Bi2 Sr2 Sr1 109.34(7) . . ?
Bi14 Sr2 Sr1 141.16(7) . . ?
Bi1 Sr2 Sr1 55.62(5) . . ?
Bi4 Sr2 Sr1 56.69(5) 8_455 . ?
Cd2 Sr2 Sr1 67.92(6) 5_556 . ?
Bi7 Sr2 Sr1 57.12(5) . . ?
Bi6 Sr2 Cd1 100.41(6) . . ?
Bi2 Sr2 Cd1 50.96(4) . . ?
Bi14 Sr2 Cd1 147.69(7) . . ?
Bi1 Sr2 Cd1 85.51(6) . . ?
Bi4 Sr2 Cd1 118.11(7) 8_455 . ?
Cd2 Sr2 Cd1 95.48(7) 5_556 . ?
Bi7 Sr2 Cd1 47.83(4) . . ?
Sr1 Sr2 Cd1 63.17(5) . . ?
Bi6 Sr2 Sr7 56.08(5) . 7 ?
Bi2 Sr2 Sr7 62.11(5) . 7 ?
Bi14 Sr2 Sr7 54.72(5) . 7 ?
Bi1 Sr2 Sr7 134.96(7) . 7 ?
Bi4 Sr2 Sr7 133.00(7) 8_455 7 ?
Cd2 Sr2 Sr7 107.53(7) 5_556 7 ?
Bi7 Sr2 Sr7 108.05(6) . 7 ?
Sr1 Sr2 Sr7 164.09(8) . 7 ?
Cd1 Sr2 Sr7 103.16(6) . 7 ?
Bi6 Sr2 Sr4 128.12(7) . . ?
Bi2 Sr2 Sr4 64.43(5) . . ?
Bi14 Sr2 Sr4 51.16(4) . . ?
Bi1 Sr2 Sr4 61.21(5) . . ?
Bi4 Sr2 Sr4 114.04(6) 8_455 . ?
Cd2 Sr2 Sr4 160.29(8) 5_556 . ?
Bi7 Sr2 Sr4 151.22(7) . . ?
Sr1 Sr2 Sr4 115.88(7) . . ?
Cd1 Sr2 Sr4 103.41(6) . . ?
Sr7 Sr2 Sr4 73.83(6) 7 . ?
Bi6 Sr2 Sr8 122.83(7) . 8_455 ?
Bi2 Sr2 Sr8 122.72(7) . 8_455 ?
Bi14 Sr2 Sr8 54.51(4) . 8_455 ?
Bi1 Sr2 Sr8 50.04(4) . 8_455 ?
Bi4 Sr2 Sr8 55.07(4) 8_455 8_455 ?
Cd2 Sr2 Sr8 102.97(7) 5_556 8_455 ?
Bi7 Sr2 Sr8 138.77(7) . 8_455 ?
Sr1 Sr2 Sr8 86.89(6) . 8_455 ?
Cd1 Sr2 Sr8 135.55(7) . 8_455 ?
Sr7 Sr2 Sr8 109.01(6) 7 8_455 ?
Sr4 Sr2 Sr8 59.25(5) . 8_455 ?
Bi13 Sr3 Bi8 167.68(8) . . ?
Bi13 Sr3 Bi4 98.41(6) . 7_556 ?
Bi8 Sr3 Bi4 91.92(6) . 7_556 ?
Bi13 Sr3 Bi5 85.03(6) . . ?
Bi8 Sr3 Bi5 92.35(6) . . ?
Bi4 Sr3 Bi5 135.34(7) 7_556 . ?
Bi13 Sr3 Bi5 82.69(5) . 5_556 ?
Bi8 Sr3 Bi5 104.90(6) . 5_556 ?
Bi4 Sr3 Bi5 85.61(5) 7_556 5_556 ?
Bi5 Sr3 Bi5 50.46(5) . 5_556 ?
Bi13 Sr3 Cd3 144.65(7) . . ?
Bi8 Sr3 Cd3 47.34(5) . . ?
Bi4 Sr3 Cd3 48.46(4) 7_556 . ?
Bi5 Sr3 Cd3 109.42(6) . . ?
Bi5 Sr3 Cd3 82.71(6) 5_556 . ?
Bi13 Sr3 Bi3 81.23(5) . 7_556 ?
Bi8 Sr3 Bi3 93.36(6) . 7_556 ?
Bi4 Sr3 Bi3 83.49(5) 7_556 7_556 ?
Bi5 Sr3 Bi3 140.48(7) . 7_556 ?
Bi5 Sr3 Bi3 159.00(6) 5_556 7_556 ?
Cd3 Sr3 Bi3 103.01(6) . 7_556 ?
Bi13 Sr3 Sr1 57.69(5) . 2_556 ?
Bi8 Sr3 Sr1 134.59(7) . 2_556 ?
Bi4 Sr3 Sr1 54.32(5) 7_556 2_556 ?
Bi5 Sr3 Sr1 93.59(6) . 2_556 ?
Bi5 Sr3 Sr1 50.00(4) 5_556 2_556 ?
Cd3 Sr3 Sr1 88.58(6) . 2_556 ?
Bi3 Sr3 Sr1 109.44(6) 7_556 2_556 ?
Bi13 Sr3 Sr1 55.59(4) . . ?
Bi8 Sr3 Sr1 114.15(6) . . ?
Bi4 Sr3 Sr1 153.90(7) 7_556 . ?
Bi5 Sr3 Sr1 49.06(4) . . ?
Bi5 Sr3 Sr1 88.48(6) 5_556 . ?
Cd3 Sr3 Sr1 155.23(7) . . ?
Bi3 Sr3 Sr1 93.48(6) 7_556 . ?
Sr1 Sr3 Sr1 103.37(6) 2_556 . ?
Bi13 Sr3 Sr6 121.47(7) . 7_556 ?
Bi8 Sr3 Sr6 61.12(5) . 7_556 ?
Bi4 Sr3 Sr6 50.24(4) 7_556 7_556 ?
Bi5 Sr3 Sr6 153.32(7) . 7_556 ?
Bi5 Sr3 Sr6 129.68(7) 5_556 7_556 ?
Cd3 Sr3 Sr6 51.36(5) . 7_556 ?
Bi3 Sr3 Sr6 51.68(4) 7_556 7_556 ?
Sr1 Sr3 Sr6 103.11(6) 2_556 7_556 ?
Sr1 Sr3 Sr6 141.83(7) . 7_556 ?
Bi13 Sr3 Sr3 132.26(4) . 6 ?
Bi8 Sr3 Sr3 51.78(4) . 6 ?
Bi4 Sr3 Sr3 98.25(4) 7_556 6 ?
Bi5 Sr3 Sr3 52.75(4) . 6 ?
Bi5 Sr3 Sr3 54.51(4) 5_556 6 ?
Cd3 Sr3 Sr3 57.32(4) . 6 ?
Bi3 Sr3 Sr3 145.07(3) 7_556 6 ?
Sr1 Sr3 Sr3 99.30(4) 2_556 6 ?
Sr1 Sr3 Sr3 98.89(4) . 6 ?
Sr6 Sr3 Sr3 103.40(4) 7_556 6 ?
Bi13 Sr3 Sr5 117.72(7) . 7_556 ?
Bi8 Sr3 Sr5 52.28(4) . 7_556 ?
Bi4 Sr3 Sr5 105.98(6) 7_556 7_556 ?
Bi5 Sr3 Sr5 111.56(6) . 7_556 ?
Bi5 Sr3 Sr5 153.71(7) 5_556 7_556 ?
Cd3 Sr3 Sr5 87.60(6) . 7_556 ?
Bi3 Sr3 Sr5 47.27(4) 7_556 7_556 ?
Sr1 Sr3 Sr5 154.38(7) 2_556 7_556 ?
Sr1 Sr3 Sr5 90.28(6) . 7_556 ?
Sr6 Sr3 Sr5 55.78(5) 7_556 7_556 ?
Sr3 Sr3 Sr5 99.87(4) 6 7_556 ?
Bi14 Sr4 Bi12 178.41(8) . 3_455 ?
Bi14 Sr4 Bi11 87.90(6) . 7 ?
Bi12 Sr4 Bi11 93.67(6) 3_455 7 ?
Bi14 Sr4 Bi11 86.57(6) . 3_455 ?
Bi12 Sr4 Bi11 94.22(6) 3_455 3_455 ?
Bi11 Sr4 Bi11 50.83(5) 7 3_455 ?
Bi14 Sr4 Bi2 87.66(5) . 7 ?
Bi12 Sr4 Bi2 92.62(6) 3_455 7 ?
Bi11 Sr4 Bi2 89.11(5) 7 7 ?
Bi11 Sr4 Bi2 139.68(7) 3_455 7 ?
Bi14 Sr4 Bi1 88.57(5) . . ?
Bi12 Sr4 Bi1 90.15(6) 3_455 . ?
Bi11 Sr4 Bi1 134.38(7) 7 . ?
Bi11 Sr4 Bi1 83.55(5) 3_455 . ?
Bi2 Sr4 Bi1 136.15(6) 7 . ?
Bi14 Sr4 Sr8 57.01(5) . 7 ?
Bi12 Sr4 Sr8 124.26(7) 3_455 7 ?
Bi11 Sr4 Sr8 52.96(5) 7 7 ?
Bi11 Sr4 Sr8 93.87(6) 3_455 7 ?
Bi2 Sr4 Sr8 50.73(4) 7 7 ?
Bi1 Sr4 Sr8 145.57(7) . 7 ?
Bi14 Sr4 Bi2 86.65(5) . . ?
Bi12 Sr4 Bi2 92.16(6) 3_455 . ?
Bi11 Sr4 Bi2 147.14(7) 7 . ?
Bi11 Sr4 Bi2 160.34(6) 3_455 . ?
Bi2 Sr4 Bi2 58.32(4) 7 . ?
Bi1 Sr4 Bi2 77.86(4) . . ?
Sr8 Sr4 Bi2 97.85(6) 7 . ?
Bi14 Sr4 Sr2 53.09(5) . . ?
Bi12 Sr4 Sr2 125.32(7) 3_455 . ?
Bi11 Sr4 Sr2 140.51(7) 7 . ?
Bi11 Sr4 Sr2 113.19(6) 3_455 . ?
Bi2 Sr4 Sr2 94.46(6) 7 . ?
Bi1 Sr4 Sr2 50.46(4) . . ?
Sr8 Sr4 Sr2 101.01(6) 7 . ?
Bi2 Sr4 Sr2 49.03(4) . . ?
Bi14 Sr4 Sr8 55.98(4) . 8_455 ?
Bi12 Sr4 Sr8 123.59(7) 3_455 8_455 ?
Bi11 Sr4 Sr8 93.58(6) 7 8_455 ?
Bi11 Sr4 Sr8 51.70(4) 3_455 8_455 ?
Bi2 Sr4 Sr8 143.34(7) 7 8_455 ?
Bi1 Sr4 Sr8 48.69(4) . 8_455 ?
Sr8 Sr4 Sr8 103.95(6) 7 8_455 ?
Bi2 Sr4 Sr8 109.79(6) . 8_455 ?
Sr2 Sr4 Sr8 61.50(5) . 8_455 ?
Bi14 Sr4 Sr11 121.39(7) . 7 ?
Bi12 Sr4 Sr11 59.86(6) 3_455 7 ?
Bi11 Sr4 Sr11 56.39(5) 7 7 ?
Bi11 Sr4 Sr11 99.23(6) 3_455 7 ?
Bi2 Sr4 Sr11 51.75(4) 7 7 ?
Bi1 Sr4 Sr11 149.96(7) . 7 ?
Sr8 Sr4 Sr11 64.40(6) 7 7 ?
Bi2 Sr4 Sr11 100.06(6) . 7 ?
Sr2 Sr4 Sr11 145.65(7) . 7 ?
Sr8 Sr4 Sr11 149.41(8) 8_455 7 ?
Bi14 Sr4 Sr6 118.74(7) . . ?
Bi12 Sr4 Sr6 59.67(5) 3_455 . ?
Bi11 Sr4 Sr6 152.35(7) 7 . ?
Bi11 Sr4 Sr6 118.93(6) 3_455 . ?
Bi2 Sr4 Sr6 98.67(6) 7 . ?
Bi1 Sr4 Sr6 47.03(4) . . ?
Sr8 Sr4 Sr6 147.13(7) 7 . ?
Bi2 Sr4 Sr6 50.19(4) . . ?
Sr2 Sr4 Sr6 65.66(5) . . ?
Sr8 Sr4 Sr6 95.66(6) 8_455 . ?
Sr11 Sr4 Sr6 108.82(7) 7 . ?
Bi10 Sr5 Bi3 167.71(7) 7_556 . ?
Bi10 Sr5 Bi3 100.41(6) 7_556 7_556 ?
Bi3 Sr5 Bi3 81.32(5) . 7_556 ?
Bi10 Sr5 Bi1 93.50(6) 7_556 . ?
Bi3 Sr5 Bi1 86.89(5) . . ?
Bi3 Sr5 Bi1 163.70(7) 7_556 . ?
Bi10 Sr5 Bi8 65.22(5) 7_556 7_556 ?
Bi3 Sr5 Bi8 102.53(6) . 7_556 ?
Bi3 Sr5 Bi8 104.45(6) 7_556 7_556 ?
Bi1 Sr5 Bi8 89.03(5) . 7_556 ?
Bi10 Sr5 Bi13 87.60(5) 7_556 . ?
Bi3 Sr5 Bi13 104.68(6) . . ?
Bi3 Sr5 Bi13 85.11(5) 7_556 . ?
Bi1 Sr5 Bi13 87.05(5) . . ?
Bi8 Sr5 Bi13 152.25(7) 7_556 . ?
Bi10 Sr5 Sr1 130.26(7) 7_556 . ?
Bi3 Sr5 Sr1 59.00(5) . . ?
Bi3 Sr5 Sr1 109.69(7) 7_556 . ?
Bi1 Sr5 Sr1 54.22(5) . . ?
Bi8 Sr5 Sr1 136.96(7) 7_556 . ?
Bi13 Sr5 Sr1 57.71(5) . . ?
Bi10 Sr5 Sr9 58.78(5) 7_556 7_556 ?
Bi3 Sr5 Sr9 129.70(7) . 7_556 ?
Bi3 Sr5 Sr9 56.30(5) 7_556 7_556 ?
Bi1 Sr5 Sr9 127.01(7) . 7_556 ?
Bi8 Sr5 Sr9 112.59(6) 7_556 7_556 ?
Bi13 Sr5 Sr9 51.28(4) . 7_556 ?
Sr1 Sr5 Sr9 107.94(7) . 7_556 ?
Bi10 Sr5 Sr6 114.53(7) 7_556 . ?
Bi3 Sr5 Sr6 56.93(5) . . ?
Bi3 Sr5 Sr6 128.14(7) 7_556 . ?
Bi1 Sr5 Sr6 50.56(4) . . ?
Bi8 Sr5 Sr6 62.40(5) 7_556 . ?
Bi13 Sr5 Sr6 131.05(7) . . ?
Sr1 Sr5 Sr6 75.94(6) . . ?
Sr9 Sr5 Sr6 173.30(8) 7_556 . ?
Bi10 Sr5 Sr9 56.79(5) 7_556 8_455 ?
Bi3 Sr5 Sr9 131.46(7) . 8_455 ?
Bi3 Sr5 Sr9 126.83(7) 7_556 8_455 ?
Bi1 Sr5 Sr9 55.46(5) . 8_455 ?
Bi8 Sr5 Sr9 105.78(6) 7_556 8_455 ?
Bi13 Sr5 Sr9 50.54(4) . 8_455 ?
Sr1 Sr5 Sr9 73.47(6) . 8_455 ?
Sr9 Sr5 Sr9 71.93(6) 7_556 8_455 ?
Sr6 Sr5 Sr9 104.57(7) . 8_455 ?
Bi10 Sr5 Sr10 58.66(5) 7_556 7_556 ?
Bi3 Sr5 Sr10 114.94(7) . 7_556 ?
Bi3 Sr5 Sr10 53.84(5) 7_556 7_556 ?
Bi1 Sr5 Sr10 142.33(7) . 7_556 ?
Bi8 Sr5 Sr10 57.54(5) 7_556 7_556 ?
Bi13 Sr5 Sr10 113.94(7) . 7_556 ?
Sr1 Sr5 Sr10 163.40(7) . 7_556 ?
Sr9 Sr5 Sr10 62.73(6) 7_556 7_556 ?
Sr6 Sr5 Sr10 114.84(7) . 7_556 ?
Sr9 Sr5 Sr10 113.47(7) 8_455 7_556 ?
Bi10 Sr5 Sr3 108.76(6) 7_556 7_556 ?
Bi3 Sr5 Sr3 59.85(5) . 7_556 ?
Bi3 Sr5 Sr3 73.56(5) 7_556 7_556 ?
Bi1 Sr5 Sr3 110.00(6) . 7_556 ?
Bi8 Sr5 Sr3 49.97(4) 7_556 7_556 ?
Bi13 Sr5 Sr3 154.93(7) . 7_556 ?
Sr1 Sr5 Sr3 117.15(6) . 7_556 ?
Sr9 Sr5 Sr3 121.09(7) 7_556 7_556 ?
Sr6 Sr5 Sr3 59.89(5) . 7_556 ?
Sr9 Sr5 Sr3 154.52(7) 8_455 7_556 ?
Sr10 Sr5 Sr3 63.42(6) 7_556 7_556 ?
Bi1 Sr6 Bi4 172.54(8) . . ?
Bi1 Sr6 Bi2 94.59(6) . . ?
Bi4 Sr6 Bi2 92.69(5) . . ?
Bi1 Sr6 Cd3 120.86(7) . 7_556 ?
Bi4 Sr6 Cd3 53.01(5) . 7_556 ?
Bi2 Sr6 Cd3 123.42(7) . 7_556 ?
Bi1 Sr6 Bi3 88.22(5) . . ?
Bi4 Sr6 Bi3 92.05(5) . . ?
Bi2 Sr6 Bi3 100.75(6) . . ?
Cd3 Sr6 Bi3 121.02(7) 7_556 . ?
Bi1 Sr6 Cd1 91.25(6) . . ?
Bi4 Sr6 Cd1 94.55(6) . . ?
Bi2 Sr6 Cd1 51.90(4) . . ?
Cd3 Sr6 Cd1 147.45(8) 7_556 . ?
Bi3 Sr6 Cd1 48.86(4) . . ?
Bi1 Sr6 Bi12 92.07(5) . 3_455 ?
Bi4 Sr6 Bi12 85.89(5) . 3_455 ?
Bi2 Sr6 Bi12 92.97(5) . 3_455 ?
Cd3 Sr6 Bi12 47.95(5) 7_556 3_455 ?
Bi3 Sr6 Bi12 166.21(7) . 3_455 ?
Cd1 Sr6 Bi12 144.87(7) . 3_455 ?
Bi1 Sr6 Bi8 86.84(5) . 7_556 ?
Bi4 Sr6 Bi8 85.70(5) . 7_556 ?
Bi2 Sr6 Bi8 167.47(7) . 7_556 ?
Cd3 Sr6 Bi8 46.82(5) 7_556 7_556 ?
Bi3 Sr6 Bi8 91.74(5) . 7_556 ?
Cd1 Sr6 Bi8 140.59(7) . 7_556 ?
Bi12 Sr6 Bi8 74.52(5) 3_455 7_556 ?
Bi1 Sr6 Sr5 57.19(5) . . ?
Bi4 Sr6 Sr5 117.60(7) . . ?
Bi2 Sr6 Sr5 137.24(7) . . ?
Cd3 Sr6 Sr5 99.27(7) 7_556 . ?
Bi3 Sr6 Sr5 52.29(4) . . ?
Cd1 Sr6 Sr5 93.77(6) . . ?
Bi12 Sr6 Sr5 117.12(6) 3_455 . ?
Bi8 Sr6 Sr5 52.91(4) 7_556 . ?
Bi1 Sr6 Sr7 128.36(7) . . ?
Bi4 Sr6 Sr7 55.03(5) . . ?
Bi2 Sr6 Sr7 58.42(5) . . ?
Cd3 Sr6 Sr7 65.01(6) 7_556 . ?
Bi3 Sr6 Sr7 136.01(7) . . ?
Cd1 Sr6 Sr7 100.56(6) . . ?
Bi12 Sr6 Sr7 51.80(4) 3_455 . ?
Bi8 Sr6 Sr7 111.30(6) 7_556 . ?
Sr5 Sr6 Sr7 164.21(7) . . ?
Bi1 Sr6 Sr3 120.97(7) . 7_556 ?
Bi4 Sr6 Sr3 53.31(5) . 7_556 ?
Bi2 Sr6 Sr3 136.91(7) . 7_556 ?
Cd3 Sr6 Sr3 60.36(6) 7_556 7_556 ?
Bi3 Sr6 Sr3 60.68(5) . 7_556 ?
Cd1 Sr6 Sr3 100.14(6) . 7_556 ?
Bi12 Sr6 Sr3 107.90(6) 3_455 7_556 ?
Bi8 Sr6 Sr3 49.73(4) 7_556 7_556 ?
Sr5 Sr6 Sr3 64.34(6) . 7_556 ?
Sr7 Sr6 Sr3 106.19(7) . 7_556 ?
Bi1 Sr6 Sr4 60.67(5) . . ?
Bi4 Sr6 Sr4 121.99(7) . . ?
Bi2 Sr6 Sr4 62.04(5) . . ?
Cd3 Sr6 Sr4 96.63(7) 7_556 . ?
Bi3 Sr6 Sr4 140.69(7) . . ?
Cd1 Sr6 Sr4 104.62(6) . . ?
Bi12 Sr6 Sr4 48.69(4) 3_455 . ?
Bi8 Sr6 Sr4 108.50(6) 7_556 . ?
Sr5 Sr6 Sr4 115.09(7) . . ?
Sr7 Sr6 Sr4 67.71(6) . . ?
Sr3 Sr6 Sr4 155.18(7) 7_556 . ?
Bi14 Sr7 Bi6 83.82(5) 7 7 ?
Bi14 Sr7 Bi12 175.92(8) 7 3_455 ?
Bi6 Sr7 Bi12 92.15(6) 7 3_455 ?
Bi14 Sr7 Bi4 92.08(6) 7 . ?
Bi6 Sr7 Bi4 123.25(7) 7 . ?
Bi12 Sr7 Bi4 89.59(6) 3_455 . ?
Bi14 Sr7 Bi2 88.18(6) 7 . ?
Bi6 Sr7 Bi2 149.49(7) 7 . ?
Bi12 Sr7 Bi2 95.64(6) 3_455 . ?
Bi4 Sr7 Bi2 86.33(5) . . ?
Bi14 Sr7 Bi2 88.91(5) 7 7 ?
Bi6 Sr7 Bi2 89.01(6) 7 7 ?
Bi12 Sr7 Bi2 91.66(6) 3_455 7 ?
Bi4 Sr7 Bi2 147.65(7) . 7 ?
Bi2 Sr7 Bi2 61.37(4) . 7 ?
Bi14 Sr7 Sr2 54.26(4) 7 7 ?
Bi6 Sr7 Sr2 52.81(5) 7 7 ?
Bi12 Sr7 Sr2 123.44(7) 3_455 7 ?
Bi4 Sr7 Sr2 145.34(7) . 7 ?
Bi2 Sr7 Sr2 99.17(6) . 7 ?
Bi2 Sr7 Sr2 51.62(5) 7 7 ?
Bi14 Sr7 Sr6 123.10(7) 7 . ?
Bi6 Sr7 Sr6 150.46(7) 7 . ?
Bi12 Sr7 Sr6 60.69(5) 3_455 . ?
Bi4 Sr7 Sr6 51.30(5) . . ?
Bi2 Sr7 Sr6 53.19(4) . . ?
Bi2 Sr7 Sr6 102.26(6) 7 . ?
Sr2 Sr7 Sr6 151.36(8) 7 . ?
Bi14 Sr7 Cd3 134.47(7) 7 7_556 ?
Bi6 Sr7 Cd3 102.38(6) 7 7_556 ?
Bi12 Sr7 Cd3 45.84(5) 3_455 7_556 ?
Bi4 Sr7 Cd3 46.60(4) . 7_556 ?
Bi2 Sr7 Cd3 104.18(6) . 7_556 ?
Bi2 Sr7 Cd3 135.65(7) 7 7_556 ?
Sr2 Sr7 Cd3 155.02(7) 7 7_556 ?
Sr6 Sr7 Cd3 51.00(5) . 7_556 ?
Bi14 Sr7 Sr8 55.28(5) 7 . ?
Bi6 Sr7 Sr8 137.58(7) 7 . ?
Bi12 Sr7 Sr8 128.52(7) 3_455 . ?
Bi4 Sr7 Sr8 55.82(5) . . ?
Bi2 Sr7 Sr8 50.65(4) . . ?
Bi2 Sr7 Sr8 99.87(6) 7 . ?
Sr2 Sr7 Sr8 101.98(6) 7 . ?
Sr6 Sr7 Sr8 67.83(5) . . ?
Cd3 Sr7 Sr8 99.65(6) 7_556 . ?
Bi14 Sr7 Bi6 73.06(5) 7 3 ?
Bi6 Sr7 Bi6 45.59(4) 7 3 ?
Bi12 Sr7 Bi6 103.64(6) 3_455 3 ?
Bi4 Sr7 Bi6 79.04(5) . 3 ?
Bi2 Sr7 Bi6 155.57(6) . 3 ?
Bi2 Sr7 Bi6 131.64(6) 7 3 ?
Sr2 Sr7 Bi6 82.70(5) 7 3 ?
Sr6 Sr7 Bi6 125.36(7) . 3 ?
Cd3 Sr7 Bi6 79.74(5) 7_556 3 ?
Sr8 Sr7 Bi6 105.01(6) . 3 ?
Bi14 Sr7 Sr11 119.76(7) 7 7 ?
Bi6 Sr7 Sr11 57.15(5) 7 7 ?
Bi12 Sr7 Sr11 57.98(5) 3_455 7 ?
Bi4 Sr7 Sr11 146.63(7) . 7 ?
Bi2 Sr7 Sr11 103.19(6) . 7 ?
Bi2 Sr7 Sr11 51.13(4) 7 7 ?
Sr2 Sr7 Sr11 65.52(6) 7 7 ?
Sr6 Sr7 Sr11 109.69(7) . 7 ?
Cd3 Sr7 Sr11 100.11(6) 7_556 7 ?
Sr8 Sr7 Sr11 150.63(7) . 7 ?
Bi6 Sr7 Sr11 99.73(6) 3 7 ?
Bi1 Sr8 Bi2 161.28(7) 8 . ?
Bi1 Sr8 Bi11 97.11(6) 8 . ?
Bi2 Sr8 Bi11 100.84(6) . . ?
Bi1 Sr8 Bi14 94.40(5) 8 7 ?
Bi2 Sr8 Bi14 91.82(5) . 7 ?
Bi11 Sr8 Bi14 86.93(5) . 7 ?
Bi1 Sr8 Cd1 118.32(7) 8 . ?
Bi2 Sr8 Cd1 53.17(5) . . ?
Bi11 Sr8 Cd1 100.13(6) . . ?
Bi14 Sr8 Cd1 144.95(7) 7 . ?
Bi1 Sr8 Bi4 72.55(5) 8 . ?
Bi2 Sr8 Bi4 90.09(5) . . ?
Bi11 Sr8 Bi4 168.01(7) . . ?
Bi14 Sr8 Bi4 87.82(5) 7 . ?
Cd1 Sr8 Bi4 90.33(6) . . ?
Bi1 Sr8 Bi9 89.48(6) 8 . ?
Bi2 Sr8 Bi9 93.92(6) . . ?
Bi11 Sr8 Bi9 63.07(5) . . ?
Bi14 Sr8 Bi9 150.00(7) 7 . ?
Cd1 Sr8 Bi9 50.11(4) . . ?
Bi4 Sr8 Bi9 121.55(6) . . ?
Bi1 Sr8 Sr4 133.96(7) 8 7 ?
Bi2 Sr8 Sr4 62.26(5) . 7 ?
Bi11 Sr8 Sr4 57.20(5) . 7 ?
Bi14 Sr8 Sr4 51.26(4) 7 7 ?
Cd1 Sr8 Sr4 104.43(7) . 7 ?
Bi4 Sr8 Sr4 125.90(7) . 7 ?
Bi9 Sr8 Sr4 106.79(6) . 7 ?
Bi1 Sr8 Sr4 61.95(5) 8 8 ?
Bi2 Sr8 Sr4 133.52(7) . 8 ?
Bi11 Sr8 Sr4 57.65(5) . 8 ?
Bi14 Sr8 Sr4 50.43(4) 7 8 ?
Cd1 Sr8 Sr4 156.19(7) . 8 ?
Bi4 Sr8 Sr4 111.03(6) . 8 ?
Bi9 Sr8 Sr4 107.41(6) . 8 ?
Sr4 Sr8 Sr4 72.06(6) 7 8 ?
Bi1 Sr8 Sr7 112.53(7) 8 . ?
Bi2 Sr8 Sr7 58.80(5) . . ?
Bi11 Sr8 Sr7 129.36(7) . . ?
Bi14 Sr8 Sr7 52.12(4) 7 . ?
Cd1 Sr8 Sr7 100.34(6) . . ?
Bi4 Sr8 Sr7 53.10(5) . . ?
Bi9 Sr8 Sr7 150.10(7) . . ?
Sr4 Sr8 Sr7 72.98(6) 7 . ?
Sr4 Sr8 Sr7 100.95(6) 8 . ?
Bi1 Sr8 Sr9 55.54(5) 8 . ?
Bi2 Sr8 Sr9 113.97(6) . . ?
Bi11 Sr8 Sr9 104.56(6) . . ?
Bi14 Sr8 Sr9 148.47(7) 7 . ?
Cd1 Sr8 Sr9 62.84(5) . . ?
Bi4 Sr8 Sr9 74.94(5) . . ?
Bi9 Sr8 Sr9 50.48(4) . . ?
Sr4 Sr8 Sr9 157.27(7) 7 . ?
Sr4 Sr8 Sr9 111.42(6) 8 . ?
Sr7 Sr8 Sr9 126.00(7) . . ?
Bi1 Sr8 Sr2 52.41(4) 8 8 ?
Bi2 Sr8 Sr2 121.62(7) . 8 ?
Bi11 Sr8 Sr2 116.89(6) . 8 ?
Bi14 Sr8 Sr2 51.02(4) 7 8 ?
Cd1 Sr8 Sr2 142.12(7) . 8 ?
Bi4 Sr8 Sr2 52.05(4) . 8 ?
Bi9 Sr8 Sr2 141.87(7) . 8 ?
Sr4 Sr8 Sr2 102.26(6) 7 8 ?
Sr4 Sr8 Sr2 59.25(5) 8 8 ?
Sr7 Sr8 Sr2 62.83(5) . 8 ?
Sr9 Sr8 Sr2 98.31(6) . 8 ?
Bi13 Sr9 Bi9 176.34(8) 7_556 . ?
Bi13 Sr9 Bi3 88.32(5) 7_556 . ?
Bi9 Sr9 Bi3 88.22(6) . . ?
Bi13 Sr9 Bi10 88.30(6) 7_556 5_656 ?
Bi9 Sr9 Bi10 95.20(6) . 5_656 ?
Bi3 Sr9 Bi10 143.84(7) . 5_656 ?
Bi13 Sr9 Bi1 91.42(6) 7_556 8 ?
Bi9 Sr9 Bi1 89.71(6) . 8 ?
Bi3 Sr9 Bi1 127.13(7) . 8 ?
Bi10 Sr9 Bi1 88.94(6) 5_656 8 ?
Bi13 Sr9 Bi10 87.33(6) 7_556 . ?
Bi9 Sr9 Bi10 94.05(6) . . ?
Bi3 Sr9 Bi10 93.00(5) . . ?
Bi10 Sr9 Bi10 50.88(5) 5_656 . ?
Bi1 Sr9 Bi10 139.81(7) 8 . ?
Bi13 Sr9 Sr5 58.28(5) 7_556 7_556 ?
Bi9 Sr9 Sr5 120.24(7) . 7_556 ?
Bi3 Sr9 Sr5 54.20(5) . 7_556 ?
Bi10 Sr9 Sr5 94.25(6) 5_656 7_556 ?
Bi1 Sr9 Sr5 149.34(7) 8 7_556 ?
Bi10 Sr9 Sr5 51.40(4) . 7_556 ?
Bi13 Sr9 Sr5 57.34(4) 7_556 8 ?
Bi9 Sr9 Sr5 125.92(7) . 8 ?
Bi3 Sr9 Sr5 144.99(7) . 8 ?
Bi10 Sr9 Sr5 50.99(4) 5_656 8 ?
Bi1 Sr9 Sr5 54.94(5) 8 8 ?
Bi10 Sr9 Sr5 92.01(6) . 8 ?
Sr5 Sr9 Sr5 104.99(6) 7_556 8 ?
Bi13 Sr9 Cd1 128.99(7) 7_556 . ?
Bi9 Sr9 Cd1 47.35(4) . . ?
Bi3 Sr9 Cd1 45.24(4) . . ?
Bi10 Sr9 Cd1 140.44(7) 5_656 . ?
Bi1 Sr9 Cd1 101.11(6) 8 . ?
Bi10 Sr9 Cd1 110.67(6) . . ?
Sr5 Sr9 Cd1 95.70(6) 7_556 . ?
Sr5 Sr9 Cd1 155.96(7) 8 . ?
Bi13 Sr9 Sr8 122.08(7) 7_556 . ?
Bi9 Sr9 Sr8 56.51(5) . . ?
Bi3 Sr9 Sr8 87.03(6) . . ?
Bi10 Sr9 Sr8 124.50(6) 5_656 . ?
Bi1 Sr9 Sr8 49.76(4) 8 . ?
Bi10 Sr9 Sr8 150.56(7) . . ?
Sr5 Sr9 Sr8 140.75(7) 7_556 . ?
Sr5 Sr9 Sr8 104.70(6) 8 . ?
Cd1 Sr9 Sr8 51.39(5) . . ?
Bi13 Sr9 Sr12 122.43(7) 7_556 . ?
Bi9 Sr9 Sr12 60.64(6) . . ?
Bi3 Sr9 Sr12 146.46(8) . . ?
Bi10 Sr9 Sr12 58.40(6) 5_656 . ?
Bi1 Sr9 Sr12 47.78(4) 8 . ?
Bi10 Sr9 Sr12 100.82(6) . . ?
Sr5 Sr9 Sr12 151.53(7) 7_556 . ?
Sr5 Sr9 Sr12 65.43(6) 8 . ?
Cd1 Sr9 Sr12 101.23(7) . . ?
Sr8 Sr9 Sr12 66.12(6) . . ?
Bi13 Sr9 Sr10 119.73(7) 7_556 . ?
Bi9 Sr9 Sr10 58.72(5) . . ?
Bi3 Sr9 Sr10 52.94(4) . . ?
Bi10 Sr9 Sr10 98.92(6) 5_656 . ?
Bi1 Sr9 Sr10 147.88(7) 8 . ?
Bi10 Sr9 Sr10 56.44(5) . . ?
Sr5 Sr9 Sr10 61.53(6) 7_556 . ?
Sr5 Sr9 Sr10 147.96(7) 8 . ?
Cd1 Sr9 Sr10 54.27(5) . . ?
Sr8 Sr9 Sr10 102.18(7) . . ?
Sr12 Sr9 Sr10 111.46(6) . . ?
Bi7 Sr10 Bi3 86.10(5) . . ?
Bi7 Sr10 Bi3 86.10(5) . 6 ?
Bi3 Sr10 Bi3 162.22(10) . 6 ?
Bi7 Sr10 Bi10 155.27(10) . . ?
Bi3 Sr10 Bi10 90.21(5) . . ?
Bi3 Sr10 Bi10 90.21(5) 6 . ?
Bi7 Sr10 Bi8 146.21(10) . . ?
Bi3 Sr10 Bi8 97.68(5) . . ?
Bi3 Sr10 Bi8 97.68(5) 6 . ?
Bi10 Sr10 Bi8 58.53(5) . . ?
Bi7 Sr10 Cd1 48.87(5) . 6 ?
Bi3 Sr10 Cd1 116.83(8) . 6 ?
Bi3 Sr10 Cd1 47.38(4) 6 6 ?
Bi10 Sr10 Cd1 113.07(7) . 6 ?
Bi8 Sr10 Cd1 145.07(4) . 6 ?
Bi7 Sr10 Cd1 48.87(5) . . ?
Bi3 Sr10 Cd1 47.39(4) . . ?
Bi3 Sr10 Cd1 116.82(8) 6 . ?
Bi10 Sr10 Cd1 113.07(7) . . ?
Bi8 Sr10 Cd1 145.07(4) . . ?
Cd1 Sr10 Cd1 69.64(7) 6 . ?
Bi7 Sr10 Bi9 70.78(6) . . ?
Bi3 Sr10 Bi9 81.18(5) . . ?
Bi3 Sr10 Bi9 81.17(5) 6 . ?
Bi10 Sr10 Bi9 84.49(7) . . ?
Bi8 Sr10 Bi9 143.01(9) . . ?
Cd1 Sr10 Bi9 47.13(5) 6 . ?
Cd1 Sr10 Bi9 47.13(5) . . ?
Bi7 Sr10 Bi5 64.11(6) . . ?
Bi3 Sr10 Bi5 95.46(5) . . ?
Bi3 Sr10 Bi5 95.46(5) 6 . ?
Bi10 Sr10 Bi5 140.62(9) . . ?
Bi8 Sr10 Bi5 82.09(7) . . ?
Cd1 Sr10 Bi5 98.90(7) 6 . ?
Cd1 Sr10 Bi5 98.90(7) . . ?
Bi9 Sr10 Bi5 134.89(9) . . ?
Bi7 Sr10 Sr5 137.21(4) . 7_556 ?
Bi3 Sr10 Sr5 51.68(4) . 7_556 ?
Bi3 Sr10 Sr5 136.22(9) 6 7_556 ?
Bi10 Sr10 Sr5 48.44(4) . 7_556 ?
Bi8 Sr10 Sr5 52.11(5) . 7_556 ?
Cd1 Sr10 Sr5 150.96(9) 6 7_556 ?
Cd1 Sr10 Sr5 95.66(5) . 7_556 ?
Bi9 Sr10 Sr5 104.41(7) . 7_556 ?
Bi5 Sr10 Sr5 108.27(6) . 7_556 ?
Bi7 Sr10 Sr5 137.21(4) . 4_546 ?
Bi3 Sr10 Sr5 136.22(9) . 4_546 ?
Bi3 Sr10 Sr5 51.68(4) 6 4_546 ?
Bi10 Sr10 Sr5 48.44(4) . 4_546 ?
Bi8 Sr10 Sr5 52.11(5) . 4_546 ?
Cd1 Sr10 Sr5 95.66(5) 6 4_546 ?
Cd1 Sr10 Sr5 150.96(9) . 4_546 ?
Bi9 Sr10 Sr5 104.41(7) . 4_546 ?
Bi5 Sr10 Sr5 108.27(6) . 4_546 ?
Sr5 Sr10 Sr5 85.57(8) 7_556 4_546 ?
Bi7 Sr10 Sr9 107.04(7) . 6 ?
Bi3 Sr10 Sr9 115.06(8) . 6 ?
Bi3 Sr10 Sr9 52.69(4) 6 6 ?
Bi10 Sr10 Sr9 53.01(5) . 6 ?
Bi8 Sr10 Sr9 101.67(7) . 6 ?
Cd1 Sr10 Sr9 60.10(5) 6 6 ?
Cd1 Sr10 Sr9 95.54(7) . 6 ?
Bi9 Sr10 Sr9 48.67(5) . 6 ?
Bi5 Sr10 Sr9 148.12(4) . 6 ?
Sr5 Sr10 Sr9 98.33(8) 7_556 6 ?
Sr5 Sr10 Sr9 55.74(5) 4_546 6 ?
Cd1 Sr11 Cd1 75.90(8) . 6 ?
Cd1 Sr11 Bi2 128.06(9) . 6 ?
Cd1 Sr11 Bi2 52.21(4) 6 6 ?
Cd1 Sr11 Bi2 52.21(4) . . ?
Cd1 Sr11 Bi2 128.06(9) 6 . ?
Bi2 Sr11 Bi2 175.91(11) 6 . ?
Cd1 Sr11 Bi7 50.19(5) . . ?
Cd1 Sr11 Bi7 50.19(5) 6 . ?
Bi2 Sr11 Bi7 88.92(5) 6 . ?
Bi2 Sr11 Bi7 88.92(5) . . ?
Cd1 Sr11 Bi9 50.41(5) . . ?
Cd1 Sr11 Bi9 50.41(5) 6 . ?
Bi2 Sr11 Bi9 91.31(5) 6 . ?
Bi2 Sr11 Bi9 91.31(5) . . ?
Bi7 Sr11 Bi9 71.79(7) . . ?
Cd1 Sr11 Bi11 94.92(7) . . ?
Cd1 Sr11 Bi11 94.92(7) 6 . ?
Bi2 Sr11 Bi11 92.01(5) 6 . ?
Bi2 Sr11 Bi11 92.01(5) . . ?
Bi7 Sr11 Bi11 131.96(9) . . ?
Bi9 Sr11 Bi11 60.17(6) . . ?
Cd1 Sr11 Bi6 96.69(7) . . ?
Cd1 Sr11 Bi6 96.69(7) 6 . ?
Bi2 Sr11 Bi6 87.96(5) 6 . ?
Bi2 Sr11 Bi6 87.96(5) . . ?
Bi7 Sr11 Bi6 62.78(6) . . ?
Bi9 Sr11 Bi6 134.57(9) . . ?
Bi11 Sr11 Bi6 165.26(10) . . ?
Cd1 Sr11 Bi12 142.05(4) . 5_655 ?
Cd1 Sr11 Bi12 142.05(4) 6 5_655 ?
Bi2 Sr11 Bi12 89.86(5) 6 5_655 ?
Bi2 Sr11 Bi12 89.86(5) . 5_655 ?
Bi7 Sr11 Bi12 144.18(10) . 5_655 ?
Bi9 Sr11 Bi12 144.03(9) . 5_655 ?
Bi11 Sr11 Bi12 83.86(7) . 5_655 ?
Bi6 Sr11 Bi12 81.40(7) . 5_655 ?
Cd1 Sr11 Sr4 148.10(10) . 4_545 ?
Cd1 Sr11 Sr4 101.07(5) 6 4_545 ?
Bi2 Sr11 Sr4 58.90(4) 6 4_545 ?
Bi2 Sr11 Sr4 123.43(8) . 4_545 ?
Bi7 Sr11 Sr4 147.60(4) . 4_545 ?
Bi9 Sr11 Sr4 102.85(7) . 4_545 ?
Bi11 Sr11 Sr4 53.34(5) . 4_545 ?
Bi6 Sr11 Sr4 115.15(8) . 4_545 ?
Bi12 Sr11 Sr4 48.77(5) 5_655 4_545 ?
Cd1 Sr11 Sr4 101.07(5) . 7 ?
Cd1 Sr11 Sr4 148.09(10) 6 7 ?
Bi2 Sr11 Sr4 123.43(8) 6 7 ?
Bi2 Sr11 Sr4 58.90(4) . 7 ?
Bi7 Sr11 Sr4 147.60(4) . 7 ?
Bi9 Sr11 Sr4 102.85(7) . 7 ?
Bi11 Sr11 Sr4 53.34(5) . 7 ?
Bi6 Sr11 Sr4 115.15(7) . 7 ?
Bi12 Sr11 Sr4 48.77(5) 5_655 7 ?
Sr4 Sr11 Sr4 64.56(8) 4_545 7 ?
Cd1 Sr11 Sr7 146.27(9) . 4_545 ?
Cd1 Sr11 Sr7 100.68(5) 6 4_545 ?
Bi2 Sr11 Sr7 56.88(4) 6 4_545 ?
Bi2 Sr11 Sr7 120.26(8) . 4_545 ?
Bi7 Sr11 Sr7 101.51(7) . 4_545 ?
Bi9 Sr11 Sr7 148.00(4) . 4_545 ?
Bi11 Sr11 Sr7 118.79(7) . 4_545 ?
Bi6 Sr11 Sr7 49.89(5) . 4_545 ?
Bi12 Sr11 Sr7 49.77(5) 5_655 4_545 ?
Sr4 Sr11 Sr7 65.60(6) 4_545 4_545 ?
Sr4 Sr11 Sr7 98.53(8) 7 4_545 ?
Bi1 Sr12 Bi1 170.66(12) 3_545 8 ?
Bi1 Sr12 Bi8 93.23(6) 3_545 5_656 ?
Bi1 Sr12 Bi8 93.23(6) 8 5_656 ?
Bi1 Sr12 Bi12 93.89(6) 3_545 . ?
Bi1 Sr12 Bi12 93.89(6) 8 . ?
Bi8 Sr12 Bi12 79.70(7) 5_656 . ?
Bi1 Sr12 Bi10 88.75(6) 3_545 5_656 ?
Bi1 Sr12 Bi10 88.75(6) 8 5_656 ?
Bi8 Sr12 Bi10 59.29(6) 5_656 5_656 ?
Bi12 Sr12 Bi10 138.99(10) . 5_656 ?
Bi1 Sr12 Bi9 85.37(6) 3_545 . ?
Bi1 Sr12 Bi9 85.37(6) 8 . ?
Bi8 Sr12 Bi9 141.22(9) 5_656 . ?
Bi12 Sr12 Bi9 139.08(9) . . ?
Bi10 Sr12 Bi9 81.93(6) 5_656 . ?
Bi1 Sr12 Bi11 87.89(6) 3_545 . ?
Bi1 Sr12 Bi11 87.89(6) 8 . ?
Bi8 Sr12 Bi11 163.12(9) 5_656 . ?
Bi12 Sr12 Bi11 83.42(7) . . ?
Bi10 Sr12 Bi11 137.60(9) 5_656 . ?
Bi9 Sr12 Bi11 55.67(5) . . ?
Bi1 Sr12 Sr9 117.41(8) 3_545 . ?
Bi1 Sr12 Sr9 54.60(5) 8 . ?
Bi8 Sr12 Sr9 100.72(7) 5_656 . ?
Bi12 Sr12 Sr9 148.49(4) . . ?
Bi10 Sr12 Sr9 51.62(5) 5_656 . ?
Bi9 Sr12 Sr9 48.19(5) . . ?
Bi11 Sr12 Sr9 93.66(7) . . ?
Bi1 Sr12 Sr9 54.60(5) 3_545 6 ?
Bi1 Sr12 Sr9 117.41(8) 8 6 ?
Bi8 Sr12 Sr9 100.72(7) 5_656 6 ?
Bi12 Sr12 Sr9 148.49(4) . 6 ?
Bi10 Sr12 Sr9 51.62(5) 5_656 6 ?
Bi9 Sr12 Sr9 48.19(5) . 6 ?
Bi11 Sr12 Sr9 93.65(7) . 6 ?
Sr9 Sr12 Sr9 62.87(7) . 6 ?
Bi1 Sr12 Sr6 140.66(9) 3_545 8 ?
Bi1 Sr12 Sr6 48.67(4) 8 8 ?
Bi8 Sr12 Sr6 59.01(5) 5_656 8 ?
Bi12 Sr12 Sr6 56.57(5) . 8 ?
Bi10 Sr12 Sr6 97.93(7) 5_656 8 ?
Bi9 Sr12 Sr6 133.91(4) . 8 ?
Bi11 Sr12 Sr6 110.93(6) . 8 ?
Sr9 Sr12 Sr6 96.26(5) . 8 ?
Sr9 Sr12 Sr6 149.24(9) 6 8 ?
Bi1 Sr12 Sr6 48.67(4) 3_545 3_545 ?
Bi1 Sr12 Sr6 140.66(9) 8 3_545 ?
Bi8 Sr12 Sr6 59.01(5) 5_656 3_545 ?
Bi12 Sr12 Sr6 56.57(5) . 3_545 ?
Bi10 Sr12 Sr6 97.93(7) 5_656 3_545 ?
Bi9 Sr12 Sr6 133.91(4) . 3_545 ?
Bi11 Sr12 Sr6 110.93(6) . 3_545 ?
Sr9 Sr12 Sr6 149.24(9) . 3_545 ?
Sr9 Sr12 Sr6 96.26(5) 6 3_545 ?
Sr6 Sr12 Sr6 91.99(8) 8 3_545 ?
Bi1 Sr12 Sr4 59.90(5) 3_545 3_545 ?
Bi1 Sr12 Sr4 122.91(8) 8 3_545 ?
Bi8 Sr12 Sr4 114.10(8) 5_656 3_545 ?
Bi12 Sr12 Sr4 48.52(5) . 3_545 ?
Bi10 Sr12 Sr4 148.33(4) 5_656 3_545 ?
Bi9 Sr12 Sr4 98.62(7) . 3_545 ?
Bi11 Sr12 Sr4 52.58(5) . 3_545 ?
Sr9 Sr12 Sr4 145.06(9) . 3_545 ?
Sr9 Sr12 Sr4 105.84(6) 6 3_545 ?
Sr6 Sr12 Sr4 103.81(7) 8 3_545 ?
Sr6 Sr12 Sr4 58.98(5) 3_545 3_545 ?
Bi3 Cd1 Bi7 106.33(6) . . ?
Bi3 Cd1 Bi9 105.80(6) . . ?
Bi7 Cd1 Bi9 88.49(5) . . ?
Bi3 Cd1 Bi2 127.37(6) . . ?
Bi7 Cd1 Bi2 109.25(6) . . ?
Bi9 Cd1 Bi2 112.56(6) . . ?
Bi3 Cd1 Sr11 168.58(7) . . ?
Bi7 Cd1 Sr11 66.22(6) . . ?
Bi9 Cd1 Sr11 66.37(6) . . ?
Bi2 Cd1 Sr11 64.04(5) . . ?
Bi3 Cd1 Sr8 108.65(6) . . ?
Bi7 Cd1 Sr8 141.06(7) . . ?
Bi9 Cd1 Sr8 66.02(5) . . ?
Bi2 Cd1 Sr8 60.28(5) . . ?
Sr11 Cd1 Sr8 76.43(7) . . ?
Bi3 Cd1 Sr6 64.82(5) . . ?
Bi7 Cd1 Sr6 132.17(7) . . ?
Bi9 Cd1 Sr6 139.23(7) . . ?
Bi2 Cd1 Sr6 62.58(5) . . ?
Sr11 Cd1 Sr6 126.59(7) . . ?
Sr8 Cd1 Sr6 79.29(6) . . ?
Bi3 Cd1 Sr2 109.79(6) . . ?
Bi7 Cd1 Sr2 63.72(5) . . ?
Bi9 Cd1 Sr2 139.57(7) . . ?
Bi2 Cd1 Sr2 57.48(5) . . ?
Sr11 Cd1 Sr2 75.36(7) . . ?
Sr8 Cd1 Sr2 117.71(7) . . ?
Sr6 Cd1 Sr2 75.24(6) . . ?
Bi3 Cd1 Sr10 61.57(5) . . ?
Bi7 Cd1 Sr10 60.07(6) . . ?
Bi9 Cd1 Sr10 66.75(6) . . ?
Bi2 Cd1 Sr10 169.03(7) . . ?
Sr11 Cd1 Sr10 107.08(6) . . ?
Sr8 Cd1 Sr10 125.73(8) . . ?
Sr6 Cd1 Sr10 125.67(6) . . ?
Sr2 Cd1 Sr10 115.32(7) . . ?
Bi3 Cd1 Sr1 59.62(5) . . ?
Bi7 Cd1 Sr1 59.23(5) . . ?
Bi9 Cd1 Sr1 132.99(6) . . ?
Bi2 Cd1 Sr1 110.16(6) . . ?
Sr11 Cd1 Sr1 118.86(7) . . ?
Sr8 Cd1 Sr1 158.05(7) . . ?
Sr6 Cd1 Sr1 78.84(5) . . ?
Sr2 Cd1 Sr1 57.65(5) . . ?
Sr10 Cd1 Sr1 67.53(6) . . ?
Bi3 Cd1 Sr9 57.74(5) . . ?
Bi7 Cd1 Sr9 123.01(6) . . ?
Bi9 Cd1 Sr9 54.12(5) . . ?
Bi2 Cd1 Sr9 123.55(6) . . ?
Sr11 Cd1 Sr9 118.00(7) . . ?
Sr8 Cd1 Sr9 65.77(6) . . ?
Sr6 Cd1 Sr9 93.03(6) . . ?
Sr2 Cd1 Sr9 166.25(7) . . ?
Sr10 Cd1 Sr9 65.63(6) . . ?
Sr1 Cd1 Sr9 113.66(6) . . ?
Bi7 Cd2 Cd3 151.16(12) 5_556 . ?
Bi7 Cd2 Bi4 111.11(6) 5_556 7_556 ?
Cd3 Cd2 Bi4 62.27(5) . 7_556 ?
Bi7 Cd2 Bi4 111.11(6) 5_556 4_546 ?
Cd3 Cd2 Bi4 62.27(5) . 4_546 ?
Bi4 Cd2 Bi4 123.20(9) 7_556 4_546 ?
Bi7 Cd2 Bi6 81.07(7) 5_556 5_556 ?
Cd3 Cd2 Bi6 127.77(11) . 5_556 ?
Bi4 Cd2 Bi6 111.27(6) 7_556 5_556 ?
Bi4 Cd2 Bi6 111.27(6) 4_546 5_556 ?
Bi7 Cd2 Sr2 68.14(6) 5_556 5_556 ?
Cd3 Cd2 Sr2 122.67(5) . 5_556 ?
Bi4 Cd2 Sr2 171.55(9) 7_556 5_556 ?
Bi4 Cd2 Sr2 63.53(4) 4_546 5_556 ?
Bi6 Cd2 Sr2 60.31(5) 5_556 5_556 ?
Bi7 Cd2 Sr2 68.14(6) 5_556 2_556 ?
Cd3 Cd2 Sr2 122.67(5) . 2_556 ?
Bi4 Cd2 Sr2 63.53(4) 7_556 2_556 ?
Bi4 Cd2 Sr2 171.55(9) 4_546 2_556 ?
Bi6 Cd2 Sr2 60.31(5) 5_556 2_556 ?
Sr2 Cd2 Sr2 109.29(9) 5_556 2_556 ?
Bi7 Cd2 Sr1 58.02(5) 5_556 5_556 ?
Cd3 Cd2 Sr1 102.61(7) . 5_556 ?
Bi4 Cd2 Sr1 129.00(9) 7_556 5_556 ?
Bi4 Cd2 Sr1 55.65(5) 4_546 5_556 ?
Bi6 Cd2 Sr1 114.89(6) 5_556 5_556 ?
Sr2 Cd2 Sr1 58.33(5) 5_556 5_556 ?
Sr2 Cd2 Sr1 125.56(8) 2_556 5_556 ?
Bi7 Cd2 Sr1 58.02(5) 5_556 2_556 ?
Cd3 Cd2 Sr1 102.61(7) . 2_556 ?
Bi4 Cd2 Sr1 55.65(5) 7_556 2_556 ?
Bi4 Cd2 Sr1 129.00(9) 4_546 2_556 ?
Bi6 Cd2 Sr1 114.89(6) 5_556 2_556 ?
Sr2 Cd2 Sr1 125.56(8) 5_556 2_556 ?
Sr2 Cd2 Sr1 58.33(5) 2_556 2_556 ?
Sr1 Cd2 Sr1 85.43(8) 5_556 2_556 ?
Cd2 Cd3 Bi8 141.59(11) . . ?
Cd2 Cd3 Bi12 114.88(10) . 5_656 ?
Bi8 Cd3 Bi12 103.53(8) . 5_656 ?
Cd2 Cd3 Bi4 59.32(4) . 4_546 ?
Bi8 Cd3 Bi4 109.90(5) . 4_546 ?
Bi12 Cd3 Bi4 107.55(6) 5_656 4_546 ?
Cd2 Cd3 Bi4 59.32(4) . 7_556 ?
Bi8 Cd3 Bi4 109.90(5) . 7_556 ?
Bi12 Cd3 Bi4 107.55(6) 5_656 7_556 ?
Bi4 Cd3 Bi4 117.45(9) 4_546 7_556 ?
Cd2 Cd3 Sr6 117.57(5) . 7_556 ?
Bi8 Cd3 Sr6 73.72(5) . 7_556 ?
Bi12 Cd3 Sr6 71.64(6) 5_656 7_556 ?
Bi4 Cd3 Sr6 176.34(9) 4_546 7_556 ?
Bi4 Cd3 Sr6 59.98(4) 7_556 7_556 ?
Cd2 Cd3 Sr6 117.57(5) . 4_546 ?
Bi8 Cd3 Sr6 73.72(5) . 4_546 ?
Bi12 Cd3 Sr6 71.64(5) 5_656 4_546 ?
Bi4 Cd3 Sr6 59.98(4) 4_546 4_546 ?
Bi4 Cd3 Sr6 176.34(9) 7_556 4_546 ?
Sr6 Cd3 Sr6 122.44(10) 7_556 4_546 ?
Cd2 Cd3 Sr3 91.04(8) . 6 ?
Bi8 Cd3 Sr3 57.52(5) . 6 ?
Bi12 Cd3 Sr3 139.09(6) 5_656 6 ?
Bi4 Cd3 Sr3 57.81(5) 4_546 6 ?
Bi4 Cd3 Sr3 112.97(8) 7_556 6 ?
Sr6 Cd3 Sr3 125.20(8) 7_556 6 ?
Sr6 Cd3 Sr3 68.28(5) 4_546 6 ?
Cd2 Cd3 Sr3 91.04(8) . . ?
Bi8 Cd3 Sr3 57.51(5) . . ?
Bi12 Cd3 Sr3 139.09(6) 5_656 . ?
Bi4 Cd3 Sr3 112.97(8) 4_546 . ?
Bi4 Cd3 Sr3 57.81(5) 7_556 . ?
Sr6 Cd3 Sr3 68.28(5) 7_556 . ?
Sr6 Cd3 Sr3 125.20(8) 4_546 . ?
Sr3 Cd3 Sr3 65.36(8) 6 . ?
Cd2 Cd3 Sr7 71.33(7) . 7_556 ?
Bi8 Cd3 Sr7 136.78(6) . 7_556 ?
Bi12 Cd3 Sr7 55.72(5) 5_656 7_556 ?
Bi4 Cd3 Sr7 112.51(7) 4_546 7_556 ?
Bi4 Cd3 Sr7 55.79(5) 7_556 7_556 ?
Sr6 Cd3 Sr7 64.00(5) 7_556 7_556 ?
Sr6 Cd3 Sr7 122.05(8) 4_546 7_556 ?
Sr3 Cd3 Sr7 162.13(8) 6 7_556 ?
Sr3 Cd3 Sr7 110.78(5) . 7_556 ?
Cd2 Cd3 Sr7 71.33(7) . 4_546 ?
Bi8 Cd3 Sr7 136.78(6) . 4_546 ?
Bi12 Cd3 Sr7 55.72(5) 5_656 4_546 ?
Bi4 Cd3 Sr7 55.79(5) 4_546 4_546 ?
Bi4 Cd3 Sr7 112.51(7) 7_556 4_546 ?
Sr6 Cd3 Sr7 122.05(8) 7_556 4_546 ?
Sr6 Cd3 Sr7 64.00(5) 4_546 4_546 ?
Sr3 Cd3 Sr7 110.78(5) 6 4_546 ?
Sr3 Cd3 Sr7 162.13(8) . 4_546 ?
Sr7 Cd3 Sr7 67.13(7) 7_556 4_546 ?
Sr12 Bi1 Sr6 83.00(7) 3_455 . ?
Sr12 Bi1 Sr8 89.55(7) 3_455 8_455 ?
Sr6 Bi1 Sr8 141.51(6) . 8_455 ?
Sr12 Bi1 Sr1 149.21(7) 3_455 . ?
Sr6 Bi1 Sr1 93.41(6) . . ?
Sr8 Bi1 Sr1 110.83(6) 8_455 . ?
Sr12 Bi1 Sr2 142.18(7) 3_455 . ?
Sr6 Bi1 Sr2 85.52(5) . . ?
Sr8 Bi1 Sr2 77.55(5) 8_455 . ?
Sr1 Bi1 Sr2 67.23(6) . . ?
Sr12 Bi1 Sr5 83.12(7) 3_455 . ?
Sr6 Bi1 Sr5 72.26(5) . . ?
Sr8 Bi1 Sr5 144.30(6) 8_455 . ?
Sr1 Bi1 Sr5 66.78(5) . . ?
Sr2 Bi1 Sr5 126.92(6) . . ?
Sr12 Bi1 Sr9 77.62(7) 3_455 8_455 ?
Sr6 Bi1 Sr9 138.80(6) . 8_455 ?
Sr8 Bi1 Sr9 74.70(6) 8_455 8_455 ?
Sr1 Bi1 Sr9 85.60(5) . 8_455 ?
Sr2 Bi1 Sr9 130.47(6) . 8_455 ?
Sr5 Bi1 Sr9 69.60(5) . 8_455 ?
Sr12 Bi1 Sr4 73.85(7) 3_455 . ?
Sr6 Bi1 Sr4 72.30(5) . . ?
Sr8 Bi1 Sr4 69.36(5) 8_455 . ?
Sr1 Bi1 Sr4 134.12(5) . . ?
Sr2 Bi1 Sr4 68.33(5) . . ?
Sr5 Bi1 Sr4 139.56(5) . . ?
Sr9 Bi1 Sr4 133.63(5) 8_455 . ?
Cd1 Bi2 Sr8 66.55(5) . . ?
Cd1 Bi2 Sr2 71.56(5) . . ?
Sr8 Bi2 Sr2 138.03(6) . . ?
Cd1 Bi2 Sr6 65.52(5) . . ?
Sr8 Bi2 Sr6 83.17(5) . . ?
Sr2 Bi2 Sr6 81.99(5) . . ?
Cd1 Bi2 Sr11 63.74(6) . . ?
Sr8 Bi2 Sr11 78.78(7) . . ?
Sr2 Bi2 Sr11 80.82(6) . . ?
Sr6 Bi2 Sr11 129.23(7) . . ?
Cd1 Bi2 Sr7 119.11(5) . . ?
Sr8 Bi2 Sr7 70.55(5) . . ?
Sr2 Bi2 Sr7 136.58(5) . . ?
Sr6 Bi2 Sr7 68.39(5) . . ?
Sr11 Bi2 Sr7 142.58(7) . . ?
Cd1 Bi2 Sr7 122.24(5) . 7 ?
Sr8 Bi2 Sr7 137.66(5) . 7 ?
Sr2 Bi2 Sr7 66.27(5) . 7 ?
Sr6 Bi2 Sr7 139.16(5) . 7 ?
Sr11 Bi2 Sr7 72.00(6) . 7 ?
Sr7 Bi2 Sr7 118.63(4) . 7 ?
Cd1 Bi2 Sr4 118.33(5) . 7 ?
Sr8 Bi2 Sr4 67.02(5) . 7 ?
Sr2 Bi2 Sr4 136.22(5) . 7 ?
Sr6 Bi2 Sr4 141.78(5) . 7 ?
Sr11 Bi2 Sr4 69.35(6) . 7 ?
Sr7 Bi2 Sr4 79.09(5) . 7 ?
Sr7 Bi2 Sr4 74.26(5) 7 7 ?
Cd1 Bi2 Sr4 119.99(5) . . ?
Sr8 Bi2 Sr4 139.71(5) . . ?
Sr2 Bi2 Sr4 66.54(5) . . ?
Sr6 Bi2 Sr4 67.77(5) . . ?
Sr11 Bi2 Sr4 141.32(7) . . ?
Sr7 Bi2 Sr4 73.00(5) . . ?
Sr7 Bi2 Sr4 76.07(5) 7 . ?
Sr4 Bi2 Sr4 121.68(4) 7 . ?
Cd1 Bi3 Sr5 123.19(6) . . ?
Cd1 Bi3 Sr5 137.00(6) . 7_556 ?
Sr5 Bi3 Sr5 98.68(5) . 7_556 ?
Cd1 Bi3 Sr9 77.02(5) . . ?
Sr5 Bi3 Sr9 150.02(6) . . ?
Sr5 Bi3 Sr9 69.49(5) 7_556 . ?
Cd1 Bi3 Sr10 71.05(6) . . ?
Sr5 Bi3 Sr10 130.53(7) . . ?
Sr5 Bi3 Sr10 74.48(6) 7_556 . ?
Sr9 Bi3 Sr10 74.37(6) . . ?
Cd1 Bi3 Sr1 74.23(5) . . ?
Sr5 Bi3 Sr1 66.62(5) . . ?
Sr5 Bi3 Sr1 120.26(5) 7_556 . ?
Sr9 Bi3 Sr1 143.30(6) . . ?
Sr10 Bi3 Sr1 75.05(6) . . ?
Cd1 Bi3 Sr6 66.33(5) . . ?
Sr5 Bi3 Sr6 70.78(5) . . ?
Sr5 Bi3 Sr6 146.97(6) 7_556 . ?
Sr9 Bi3 Sr6 103.67(5) . . ?
Sr10 Bi3 Sr6 136.45(7) . . ?
Sr1 Bi3 Sr6 85.14(5) . . ?
Cd1 Bi3 Sr3 119.34(5) . 7_556 ?
Sr5 Bi3 Sr3 72.88(5) . 7_556 ?
Sr5 Bi3 Sr3 79.36(5) 7_556 7_556 ?
Sr9 Bi3 Sr3 77.79(5) . 7_556 ?
Sr10 Bi3 Sr3 146.94(6) . 7_556 ?
Sr1 Bi3 Sr3 136.84(5) . 7_556 ?
Sr6 Bi3 Sr3 67.64(5) . 7_556 ?
Cd2 Bi4 Cd3 58.41(6) 7_556 7_556 ?
Cd2 Bi4 Sr6 123.48(6) 7_556 . ?
Cd3 Bi4 Sr6 67.01(6) 7_556 . ?
Cd2 Bi4 Sr1 78.65(7) 7_556 8 ?
Cd3 Bi4 Sr1 116.51(6) 7_556 8 ?
Sr6 Bi4 Sr1 143.44(6) . 8 ?
Cd2 Bi4 Sr3 100.32(7) 7_556 7_556 ?
Cd3 Bi4 Sr3 73.73(6) 7_556 7_556 ?
Sr6 Bi4 Sr3 76.45(5) . 7_556 ?
Sr1 Bi4 Sr3 70.64(5) 8 7_556 ?
Cd2 Bi4 Sr2 66.29(6) 7_556 8 ?
Cd3 Bi4 Sr2 121.66(6) 7_556 8 ?
Sr6 Bi4 Sr2 146.75(6) . 8 ?
Sr1 Bi4 Sr2 65.71(5) 8 8 ?
Sr3 Bi4 Sr2 135.99(6) 7_556 8 ?
Cd2 Bi4 Sr7 81.30(7) 7_556 . ?
Cd3 Bi4 Sr7 77.61(6) 7_556 . ?
Sr6 Bi4 Sr7 73.67(5) . . ?
Sr1 Bi4 Sr7 142.47(6) 8 . ?
Sr3 Bi4 Sr7 144.72(6) 7_556 . ?
Sr2 Bi4 Sr7 77.25(5) 8 . ?
Cd2 Bi4 Sr8 134.67(6) 7_556 . ?
Cd3 Bi4 Sr8 141.37(6) 7_556 . ?
Sr6 Bi4 Sr8 82.65(5) . . ?
Sr1 Bi4 Sr8 102.11(5) 8 . ?
Sr3 Bi4 Sr8 123.03(5) 7_556 . ?
Sr2 Bi4 Sr8 72.87(5) 8 . ?
Sr7 Bi4 Sr8 71.08(5) . . ?
Bi5 Bi5 Sr1 120.60(4) 5_556 6 ?
Bi5 Bi5 Sr1 120.60(4) 5_556 . ?
Sr1 Bi5 Sr1 117.01(8) 6 . ?
Bi5 Bi5 Sr3 67.30(5) 5_556 6 ?
Sr1 Bi5 Sr3 76.23(6) 6 6 ?
Sr1 Bi5 Sr3 142.58(6) . 6 ?
Bi5 Bi5 Sr3 67.30(5) 5_556 . ?
Sr1 Bi5 Sr3 142.58(6) 6 . ?
Sr1 Bi5 Sr3 76.23(6) . . ?
Sr3 Bi5 Sr3 74.49(8) 6 . ?
Bi5 Bi5 Sr3 62.24(5) 5_556 5_556 ?
Sr1 Bi5 Sr3 70.35(5) 6 5_556 ?
Sr1 Bi5 Sr3 130.83(6) . 5_556 ?
Sr3 Bi5 Sr3 86.21(7) 6 5_556 ?
Sr3 Bi5 Sr3 129.55(5) . 5_556 ?
Bi5 Bi5 Sr3 62.24(5) 5_556 2_556 ?
Sr1 Bi5 Sr3 130.83(6) 6 2_556 ?
Sr1 Bi5 Sr3 70.35(5) . 2_556 ?
Sr3 Bi5 Sr3 129.54(5) 6 2_556 ?
Sr3 Bi5 Sr3 86.21(7) . 2_556 ?
Sr3 Bi5 Sr3 70.98(7) 5_556 2_556 ?
Bi5 Bi5 Sr10 133.31(8) 5_556 . ?
Sr1 Bi5 Sr10 74.70(5) 6 . ?
Sr1 Bi5 Sr10 74.70(5) . . ?
Sr3 Bi5 Sr10 76.00(6) 6 . ?
Sr3 Bi5 Sr10 76.00(6) . . ?
Sr3 Bi5 Sr10 143.65(4) 5_556 . ?
Sr3 Bi5 Sr10 143.65(4) 2_556 . ?
Cd2 Bi6 Bi6 110.73(8) 5_556 5 ?
Cd2 Bi6 Sr2 67.88(4) 5_556 . ?
Bi6 Bi6 Sr2 115.57(5) 5 . ?
Cd2 Bi6 Sr2 67.88(4) 5_556 6 ?
Bi6 Bi6 Sr2 115.57(5) 5 6 ?
Sr2 Bi6 Sr2 120.86(8) . 6 ?
Cd2 Bi6 Sr7 138.30(4) 5_556 4_545 ?
Bi6 Bi6 Sr7 80.45(6) 5 4_545 ?
Sr2 Bi6 Sr7 144.97(6) . 4_545 ?
Sr2 Bi6 Sr7 71.11(5) 6 4_545 ?
Cd2 Bi6 Sr7 138.30(4) 5_556 7 ?
Bi6 Bi6 Sr7 80.45(6) 5 7 ?
Sr2 Bi6 Sr7 71.11(5) . 7 ?
Sr2 Bi6 Sr7 144.97(6) 6 7 ?
Sr7 Bi6 Sr7 82.12(8) 4_545 7 ?
Cd2 Bi6 Sr11 104.86(8) 5_556 . ?
Bi6 Bi6 Sr11 144.41(8) 5 . ?
Sr2 Bi6 Sr11 77.78(5) . . ?
Sr2 Bi6 Sr11 77.77(5) 6 . ?
Sr7 Bi6 Sr11 72.95(6) 4_545 . ?
Sr7 Bi6 Sr11 72.95(6) 7 . ?
Cd2 Bi6 Sr7 69.16(6) 5_556 3_445 ?
Bi6 Bi6 Sr7 53.95(4) 5 3_445 ?
Sr2 Bi6 Sr7 125.32(6) . 3_445 ?
Sr2 Bi6 Sr7 68.98(5) 6 3_445 ?
Sr7 Bi6 Sr7 89.56(6) 4_545 3_445 ?
Sr7 Bi6 Sr7 134.41(4) 7 3_445 ?
Sr11 Bi6 Sr7 146.05(4) . 3_445 ?
Cd2 Bi6 Sr7 69.16(6) 5_556 8_455 ?
Bi6 Bi6 Sr7 53.95(4) 5 8_455 ?
Sr2 Bi6 Sr7 68.98(5) . 8_455 ?
Sr2 Bi6 Sr7 125.32(6) 6 8_455 ?
Sr7 Bi6 Sr7 134.41(4) 4_545 8_455 ?
Sr7 Bi6 Sr7 89.56(6) 7 8_455 ?
Sr11 Bi6 Sr7 146.05(4) . 8_455 ?
Sr7 Bi6 Sr7 65.17(6) 3_445 8_455 ?
Cd2 Bi7 Cd1 131.42(4) 5_556 . ?
Cd2 Bi7 Cd1 131.42(4) 5_556 6 ?
Cd1 Bi7 Cd1 91.62(8) . 6 ?
Cd2 Bi7 Sr10 136.11(8) 5_556 . ?
Cd1 Bi7 Sr10 71.06(5) . . ?
Cd1 Bi7 Sr10 71.06(5) 6 . ?
Cd2 Bi7 Sr1 77.26(5) 5_556 6 ?
Cd1 Bi7 Sr1 146.49(6) . 6 ?
Cd1 Bi7 Sr1 73.45(5) 6 6 ?
Sr10 Bi7 Sr1 75.70(5) . 6 ?
Cd2 Bi7 Sr1 77.25(5) 5_556 . ?
Cd1 Bi7 Sr1 73.45(5) . . ?
Cd1 Bi7 Sr1 146.49(6) 6 . ?
Sr10 Bi7 Sr1 75.70(5) . . ?
Sr1 Bi7 Sr1 102.53(7) 6 . ?
Cd2 Bi7 Sr11 111.29(8) 5_556 . ?
Cd1 Bi7 Sr11 63.60(5) . . ?
Cd1 Bi7 Sr11 63.60(5) 6 . ?
Sr10 Bi7 Sr11 112.60(8) . . ?
Sr1 Bi7 Sr11 128.73(4) 6 . ?
Sr1 Bi7 Sr11 128.73(4) . . ?
Cd2 Bi7 Sr2 63.80(5) 5_556 6 ?
Cd1 Bi7 Sr2 139.77(6) . 6 ?
Cd1 Bi7 Sr2 68.45(5) 6 6 ?
Sr10 Bi7 Sr2 127.95(4) . 6 ?
Sr1 Bi7 Sr2 62.50(5) 6 6 ?
Sr1 Bi7 Sr2 140.21(6) . 6 ?
Sr11 Bi7 Sr2 76.19(5) . 6 ?
Cd2 Bi7 Sr2 63.80(5) 5_556 . ?
Cd1 Bi7 Sr2 68.45(5) . . ?
Cd1 Bi7 Sr2 139.77(6) 6 . ?
Sr10 Bi7 Sr2 127.95(4) . . ?
Sr1 Bi7 Sr2 140.21(6) 6 . ?
Sr1 Bi7 Sr2 62.50(5) . . ?
Sr11 Bi7 Sr2 76.19(5) . . ?
Sr2 Bi7 Sr2 104.09(8) 6 . ?
Cd3 Bi8 Sr3 75.15(6) . . ?
Cd3 Bi8 Sr3 75.15(6) . 6 ?
Sr3 Bi8 Sr3 76.44(8) . 6 ?
Cd3 Bi8 Sr5 123.42(4) . 7_556 ?
Sr3 Bi8 Sr5 77.74(5) . 7_556 ?
Sr3 Bi8 Sr5 142.25(6) 6 7_556 ?
Cd3 Bi8 Sr5 123.42(4) . 4_546 ?
Sr3 Bi8 Sr5 142.25(6) . 4_546 ?
Sr3 Bi8 Sr5 77.74(5) 6 4_546 ?
Sr5 Bi8 Sr5 108.30(7) 7_556 4_546 ?
Cd3 Bi8 Sr12 90.28(8) . 5_656 ?
Sr3 Bi8 Sr12 138.06(5) . 5_656 ?
Sr3 Bi8 Sr12 138.06(5) 6 5_656 ?
Sr5 Bi8 Sr12 78.35(5) 7_556 5_656 ?
Sr5 Bi8 Sr12 78.35(5) 4_546 5_656 ?
Cd3 Bi8 Bi10 154.46(7) . . ?
Sr3 Bi8 Bi10 123.47(5) . . ?
Sr3 Bi8 Bi10 123.47(5) 6 . ?
Sr5 Bi8 Bi10 54.35(4) 7_556 . ?
Sr5 Bi8 Bi10 54.35(4) 4_546 . ?
Sr12 Bi8 Bi10 64.18(6) 5_656 . ?
Cd3 Bi8 Sr10 144.93(8) . . ?
Sr3 Bi8 Sr10 77.47(6) . . ?
Sr3 Bi8 Sr10 77.47(6) 6 . ?
Sr5 Bi8 Sr10 70.35(5) 7_556 . ?
Sr5 Bi8 Sr10 70.35(5) 4_546 . ?
Sr12 Bi8 Sr10 124.79(8) 5_656 . ?
Bi10 Bi8 Sr10 60.61(5) . . ?
Cd3 Bi8 Sr6 59.46(4) . 7_556 ?
Sr3 Bi8 Sr6 69.15(5) . 7_556 ?
Sr3 Bi8 Sr6 128.10(6) 6 7_556 ?
Sr5 Bi8 Sr6 64.69(5) 7_556 7_556 ?
Sr5 Bi8 Sr6 147.92(6) 4_546 7_556 ?
Sr12 Bi8 Sr6 69.59(5) 5_656 7_556 ?
Bi10 Bi8 Sr6 107.88(4) . 7_556 ?
Sr10 Bi8 Sr6 128.15(4) . 7_556 ?
Cd3 Bi8 Sr6 59.46(4) . 4_546 ?
Sr3 Bi8 Sr6 128.10(6) . 4_546 ?
Sr3 Bi8 Sr6 69.15(5) 6 4_546 ?
Sr5 Bi8 Sr6 147.92(6) 7_556 4_546 ?
Sr5 Bi8 Sr6 64.69(5) 4_546 4_546 ?
Sr12 Bi8 Sr6 69.59(5) 5_656 4_546 ?
Bi10 Bi8 Sr6 107.88(4) . 4_546 ?
Sr10 Bi8 Sr6 128.15(4) . 4_546 ?
Sr6 Bi8 Sr6 103.70(7) 7_556 4_546 ?
Cd1 Bi9 Cd1 90.87(7) 6 . ?
Cd1 Bi9 Sr9 78.52(5) 6 6 ?
Cd1 Bi9 Sr9 138.13(6) . 6 ?
Cd1 Bi9 Sr9 138.13(6) 6 . ?
Cd1 Bi9 Sr9 78.53(5) . . ?
Sr9 Bi9 Sr9 82.94(8) 6 . ?
Cd1 Bi9 Sr11 63.22(5) 6 . ?
Cd1 Bi9 Sr11 63.22(5) . . ?
Sr9 Bi9 Sr11 137.79(4) 6 . ?
Sr9 Bi9 Sr11 137.79(4) . . ?
Cd1 Bi9 Sr8 63.87(5) 6 6 ?
Cd1 Bi9 Sr8 137.34(6) . 6 ?
Sr9 Bi9 Sr8 73.01(5) 6 6 ?
Sr9 Bi9 Sr8 143.18(6) . 6 ?
Sr11 Bi9 Sr8 74.51(5) . 6 ?
Cd1 Bi9 Sr8 137.34(6) 6 . ?
Cd1 Bi9 Sr8 63.87(5) . . ?
Sr9 Bi9 Sr8 143.19(6) 6 . ?
Sr9 Bi9 Sr8 73.01(5) . . ?
Sr11 Bi9 Sr8 74.51(5) . . ?
Sr8 Bi9 Sr8 111.20(7) 6 . ?
Cd1 Bi9 Bi11 104.86(4) 6 . ?
Cd1 Bi9 Bi11 104.86(4) . . ?
Sr9 Bi9 Bi11 117.01(5) 6 . ?
Sr9 Bi9 Bi11 117.01(5) . . ?
Sr11 Bi9 Bi11 61.37(6) . . ?
Sr8 Bi9 Bi11 55.60(4) 6 . ?
Sr8 Bi9 Bi11 55.60(4) . . ?
Cd1 Bi9 Sr10 66.12(5) 6 . ?
Cd1 Bi9 Sr10 66.12(5) . . ?
Sr9 Bi9 Sr10 72.61(6) 6 . ?
Sr9 Bi9 Sr10 72.61(6) . . ?
Sr11 Bi9 Sr10 104.82(7) . . ?
Sr8 Bi9 Sr10 123.34(4) 6 . ?
Sr8 Bi9 Sr10 123.34(4) . . ?
Bi11 Bi9 Sr10 166.20(6) . . ?
Cd1 Bi9 Sr12 134.28(4) 6 . ?
Cd1 Bi9 Sr12 134.28(4) . . ?
Sr9 Bi9 Sr12 71.17(5) 6 . ?
Sr9 Bi9 Sr12 71.17(5) . . ?
Sr11 Bi9 Sr12 124.20(7) . . ?
Sr8 Bi9 Sr12 74.84(5) 6 . ?
Sr8 Bi9 Sr12 74.84(5) . . ?
Bi11 Bi9 Sr12 62.83(5) . . ?
Sr10 Bi9 Sr12 130.98(7) . . ?
Bi10 Bi10 Sr5 119.67(4) 5_656 4_546 ?
Bi10 Bi10 Sr5 119.67(4) 5_656 7_556 ?
Sr5 Bi10 Sr5 120.36(8) 4_546 7_556 ?
Bi10 Bi10 Sr9 65.53(5) 5_656 2_656 ?
Sr5 Bi10 Sr9 141.20(6) 4_546 2_656 ?
Sr5 Bi10 Sr9 72.22(5) 7_556 2_656 ?
Bi10 Bi10 Sr9 65.53(5) 5_656 5_656 ?
Sr5 Bi10 Sr9 72.22(5) 4_546 5_656 ?
Sr5 Bi10 Sr9 141.20(6) 7_556 5_656 ?
Sr9 Bi10 Sr9 77.38(7) 2_656 5_656 ?
Bi10 Bi10 Sr9 63.59(5) 5_656 . ?
Sr5 Bi10 Sr9 136.25(6) 4_546 . ?
Sr5 Bi10 Sr9 69.82(5) 7_556 . ?
Sr9 Bi10 Sr9 82.07(7) 2_656 . ?
Sr9 Bi10 Sr9 129.12(5) 5_656 . ?
Bi10 Bi10 Sr9 63.59(5) 5_656 6 ?
Sr5 Bi10 Sr9 69.82(5) 4_546 6 ?
Sr5 Bi10 Sr9 136.25(6) 7_556 6 ?
Sr9 Bi10 Sr9 129.12(5) 2_656 6 ?
Sr9 Bi10 Sr9 82.07(7) 5_656 6 ?
Sr9 Bi10 Sr9 75.92(7) . 6 ?
Bi10 Bi10 Bi8 178.46(7) 5_656 . ?
Sr5 Bi10 Bi8 60.43(4) 4_546 . ?
Sr5 Bi10 Bi8 60.43(4) 7_556 . ?
Sr9 Bi10 Bi8 113.35(5) 2_656 . ?
Sr9 Bi10 Bi8 113.35(5) 5_656 . ?
Sr9 Bi10 Bi8 117.52(5) . . ?
Sr9 Bi10 Bi8 117.52(5) 6 . ?
Bi10 Bi10 Sr10 120.68(7) 5_656 . ?
Sr5 Bi10 Sr10 72.90(5) 4_546 . ?
Sr5 Bi10 Sr10 72.90(5) 7_556 . ?
Sr9 Bi10 Sr10 141.29(4) 2_656 . ?
Sr9 Bi10 Sr10 141.29(4) 5_656 . ?
Sr9 Bi10 Sr10 70.55(5) . . ?
Sr9 Bi10 Sr10 70.55(5) 6 . ?
Bi8 Bi10 Sr10 60.86(6) . . ?
Bi10 Bi10 Sr12 121.93(8) 5_656 5_656 ?
Sr5 Bi10 Sr12 77.25(5) 4_546 5_656 ?
Sr5 Bi10 Sr12 77.25(5) 7_556 5_656 ?
Sr9 Bi10 Sr12 69.98(5) 2_656 5_656 ?
Sr9 Bi10 Sr12 69.98(5) 5_656 5_656 ?
Sr9 Bi10 Sr12 141.98(4) . 5_656 ?
Sr9 Bi10 Sr12 141.98(4) 6 5_656 ?
Bi8 Bi10 Sr12 56.53(5) . 5_656 ?
Sr10 Bi10 Sr12 117.39(7) . 5_656 ?
Bi11 Bi11 Sr8 118.66(4) 5_655 6 ?
Bi11 Bi11 Sr8 118.66(4) 5_655 . ?
Sr8 Bi11 Sr8 122.66(8) 6 . ?
Bi11 Bi11 Sr4 65.90(5) 5_655 4_545 ?
Sr8 Bi11 Sr4 69.84(5) 6 4_545 ?
Sr8 Bi11 Sr4 139.03(6) . 4_545 ?
Bi11 Bi11 Sr4 65.90(5) 5_655 7 ?
Sr8 Bi11 Sr4 139.03(6) 6 7 ?
Sr8 Bi11 Sr4 69.84(5) . 7 ?
Sr4 Bi11 Sr4 77.61(8) 4_545 7 ?
Bi11 Bi11 Sr4 63.26(5) 5_655 8 ?
Sr8 Bi11 Sr4 138.11(6) 6 8 ?
Sr8 Bi11 Sr4 70.65(5) . 8 ?
Sr4 Bi11 Sr4 129.16(5) 4_545 8 ?
Sr4 Bi11 Sr4 82.14(7) 7 8 ?
Bi11 Bi11 Sr4 63.26(5) 5_655 3_545 ?
Sr8 Bi11 Sr4 70.65(5) 6 3_545 ?
Sr8 Bi11 Sr4 138.11(6) . 3_545 ?
Sr4 Bi11 Sr4 82.14(7) 4_545 3_545 ?
Sr4 Bi11 Sr4 129.16(5) 7 3_545 ?
Sr4 Bi11 Sr4 75.62(7) 8 3_545 ?
Bi11 Bi11 Bi9 178.82(7) 5_655 . ?
Sr8 Bi11 Bi9 61.33(4) 6 . ?
Sr8 Bi11 Bi9 61.33(4) . . ?
Sr4 Bi11 Bi9 114.95(5) 4_545 . ?
Sr4 Bi11 Bi9 114.95(5) 7 . ?
Sr4 Bi11 Bi9 115.88(5) 8 . ?
Sr4 Bi11 Bi9 115.88(5) 3_545 . ?
Bi11 Bi11 Sr11 122.73(8) 5_655 . ?
Sr8 Bi11 Sr11 75.68(5) 6 . ?
Sr8 Bi11 Sr11 75.68(5) . . ?
Sr4 Bi11 Sr11 70.26(5) 4_545 . ?
Sr4 Bi11 Sr11 70.26(5) 7 . ?
Sr4 Bi11 Sr11 142.15(4) 8 . ?
Sr4 Bi11 Sr11 142.15(4) 3_545 . ?
Bi9 Bi11 Sr11 58.46(5) . . ?
Bi11 Bi11 Sr12 117.31(7) 5_655 . ?
Sr8 Bi11 Sr12 76.55(5) 6 . ?
Sr8 Bi11 Sr12 76.55(5) . . ?
Sr4 Bi11 Sr12 141.00(4) 4_545 . ?
Sr4 Bi11 Sr12 141.00(4) 7 . ?
Sr4 Bi11 Sr12 68.24(5) 8 . ?
Sr4 Bi11 Sr12 68.24(5) 3_545 . ?
Bi9 Bi11 Sr12 61.51(5) . . ?
Sr11 Bi11 Sr12 119.96(7) . . ?
Cd3 Bi12 Sr4 132.01(5) 5_656 3_545 ?
Cd3 Bi12 Sr4 132.01(5) 5_656 8 ?
Sr4 Bi12 Sr4 84.59(8) 3_545 8 ?
Cd3 Bi12 Sr7 78.44(6) 5_656 8 ?
Sr4 Bi12 Sr7 143.58(6) 3_545 8 ?
Sr4 Bi12 Sr7 85.55(6) 8 8 ?
Cd3 Bi12 Sr7 78.44(6) 5_656 3_545 ?
Sr4 Bi12 Sr7 85.55(6) 3_545 3_545 ?
Sr4 Bi12 Sr7 143.58(6) 8 3_545 ?
Sr7 Bi12 Sr7 81.92(8) 8 3_545 ?
Cd3 Bi12 Sr12 86.50(8) 5_656 . ?
Sr4 Bi12 Sr12 74.12(6) 3_545 . ?
Sr4 Bi12 Sr12 74.12(6) 8 . ?
Sr7 Bi12 Sr12 135.60(4) 8 . ?
Sr7 Bi12 Sr12 135.60(4) 3_545 . ?
Cd3 Bi12 Sr6 60.41(4) 5_656 8 ?
Sr4 Bi12 Sr6 139.97(6) 3_545 8 ?
Sr4 Bi12 Sr6 71.64(5) 8 8 ?
Sr7 Bi12 Sr6 67.51(5) 8 8 ?
Sr7 Bi12 Sr6 132.09(6) 3_545 8 ?
Sr12 Bi12 Sr6 68.71(4) . 8 ?
Cd3 Bi12 Sr6 60.41(4) 5_656 3_545 ?
Sr4 Bi12 Sr6 71.64(5) 3_545 3_545 ?
Sr4 Bi12 Sr6 139.97(6) 8 3_545 ?
Sr7 Bi12 Sr6 132.09(6) 8 3_545 ?
Sr7 Bi12 Sr6 67.51(5) 3_545 3_545 ?
Sr12 Bi12 Sr6 68.71(4) . 3_545 ?
Sr6 Bi12 Sr6 106.84(7) 8 3_545 ?
Cd3 Bi12 Sr11 140.81(8) 5_656 5_655 ?
Sr4 Bi12 Sr11 71.37(5) 3_545 5_655 ?
Sr4 Bi12 Sr11 71.37(5) 8 5_655 ?
Sr7 Bi12 Sr11 72.25(5) 8 5_655 ?
Sr7 Bi12 Sr11 72.25(5) 3_545 5_655 ?
Sr12 Bi12 Sr11 132.69(8) . 5_655 ?
Sr6 Bi12 Sr11 126.41(4) 8 5_655 ?
Sr6 Bi12 Sr11 126.41(4) 3_545 5_655 ?
Sr9 Bi13 Sr9 91.57(8) 7_556 8_455 ?
Sr9 Bi13 Sr3 156.42(5) 7_556 2_556 ?
Sr9 Bi13 Sr3 91.23(6) 8_455 2_556 ?
Sr9 Bi13 Sr3 91.23(6) 7_556 . ?
Sr9 Bi13 Sr3 156.42(5) 8_455 . ?
Sr3 Bi13 Sr3 95.48(8) 2_556 . ?
Sr9 Bi13 Sr1 132.77(5) 7_556 . ?
Sr9 Bi13 Sr1 86.44(5) 8_455 . ?
Sr3 Bi13 Sr1 70.79(5) 2_556 . ?
Sr3 Bi13 Sr1 74.59(6) . . ?
Sr9 Bi13 Sr1 86.44(5) 7_556 2_556 ?
Sr9 Bi13 Sr1 132.77(5) 8_455 2_556 ?
Sr3 Bi13 Sr1 74.59(6) 2_556 2_556 ?
Sr3 Bi13 Sr1 70.79(5) . 2_556 ?
Sr1 Bi13 Sr1 127.50(8) . 2_556 ?
Sr9 Bi13 Sr5 72.12(5) 7_556 2_556 ?
Sr9 Bi13 Sr5 70.44(5) 8_455 2_556 ?
Sr3 Bi13 Sr5 86.83(5) 2_556 2_556 ?
Sr3 Bi13 Sr5 132.39(5) . 2_556 ?
Sr1 Bi13 Sr5 147.57(5) . 2_556 ?
Sr1 Bi13 Sr5 64.09(5) 2_556 2_556 ?
Sr9 Bi13 Sr5 70.44(5) 7_556 . ?
Sr9 Bi13 Sr5 72.12(5) 8_455 . ?
Sr3 Bi13 Sr5 132.39(5) 2_556 . ?
Sr3 Bi13 Sr5 86.83(5) . . ?
Sr1 Bi13 Sr5 64.09(5) . . ?
Sr1 Bi13 Sr5 147.57(5) 2_556 . ?
Sr5 Bi13 Sr5 125.20(8) 2_556 . ?
Sr4 Bi14 Sr4 92.79(8) 2 . ?
Sr4 Bi14 Sr2 146.15(5) 2 . ?
Sr4 Bi14 Sr2 75.76(5) . . ?
Sr4 Bi14 Sr2 75.76(5) 2 2 ?
Sr4 Bi14 Sr2 146.15(5) . 2 ?
Sr2 Bi14 Sr2 129.86(8) . 2 ?
Sr4 Bi14 Sr7 92.34(6) 2 8_455 ?
Sr4 Bi14 Sr7 142.18(5) . 8_455 ?
Sr2 Bi14 Sr7 79.32(6) . 8_455 ?
Sr2 Bi14 Sr7 71.03(5) 2 8_455 ?
Sr4 Bi14 Sr7 142.18(5) 2 7 ?
Sr4 Bi14 Sr7 92.34(6) . 7 ?
Sr2 Bi14 Sr7 71.03(5) . 7 ?
Sr2 Bi14 Sr7 79.32(6) 2 7 ?
Sr7 Bi14 Sr7 105.92(8) 8_455 7 ?
Sr4 Bi14 Sr8 71.73(5) 2 8_455 ?
Sr4 Bi14 Sr8 73.59(5) . 8_455 ?
Sr2 Bi14 Sr8 74.48(5) . 8_455 ?
Sr2 Bi14 Sr8 129.33(5) 2 8_455 ?
Sr7 Bi14 Sr8 72.61(5) 8_455 8_455 ?
Sr7 Bi14 Sr8 145.03(5) 7 8_455 ?
Sr4 Bi14 Sr8 73.59(5) 2 7 ?
Sr4 Bi14 Sr8 71.73(5) . 7 ?
Sr2 Bi14 Sr8 129.33(5) . 7 ?
Sr2 Bi14 Sr8 74.48(5) 2 7 ?
Sr7 Bi14 Sr8 145.03(5) 8_455 7 ?
Sr7 Bi14 Sr8 72.61(5) 7 7 ?
Sr8 Bi14 Sr8 128.80(8) 8_455 7 ?

loop_
_geom_bond_atom_site_label_1
_geom_bond_atom_site_label_2
_geom_bond_distance
_geom_bond_site_symmetry_2
_geom_bond_publ_flag
Sr1 Bi5 3.235(2) . ?
Sr1 Bi1 3.343(2) . ?
Sr1 Bi4 3.424(2) 8_455 ?
Sr1 Bi7 3.536(2) . ?
Sr1 Bi3 3.536(2) . ?
Sr1 Bi13 3.559(2) . ?
Sr1 Sr2 3.735(3) . ?
Sr1 Sr5 3.787(3) . ?
Sr1 Cd1 3.945(3) . ?
Sr1 Sr3 3.977(3) 2_556 ?
Sr1 Cd2 4.066(3) 5_556 ?
Sr1 Sr3 4.159(3) . ?
Sr2 Bi6 3.318(2) . ?
Sr2 Bi2 3.375(2) . ?
Sr2 Bi14 3.382(2) . ?
Sr2 Bi1 3.403(2) . ?
Sr2 Bi4 3.460(2) 8_455 ?
Sr2 Cd2 3.539(3) 5_556 ?
Sr2 Bi7 3.660(2) . ?
Sr2 Cd1 3.797(3) . ?
Sr2 Sr7 3.941(3) 7 ?
Sr2 Sr4 4.100(3) . ?
Sr2 Sr8 4.193(3) 8_455 ?
Sr3 Bi13 3.297(2) . ?
Sr3 Bi8 3.420(2) . ?
Sr3 Bi4 3.455(2) 7_556 ?
Sr3 Bi5 3.495(2) . ?
Sr3 Bi5 3.644(3) 5_556 ?
Sr3 Cd3 3.918(3) . ?
Sr3 Bi3 3.948(2) 7_556 ?
Sr3 Sr1 3.977(3) 2_556 ?
Sr3 Sr6 4.188(3) 7_556 ?
Sr3 Sr3 4.231(4) 6 ?
Sr3 Sr5 4.364(3) 7_556 ?
Sr4 Bi14 3.295(2) . ?
Sr4 Bi12 3.345(2) 3_455 ?
Sr4 Bi11 3.592(2) 7 ?
Sr4 Bi11 3.671(2) 3_455 ?
Sr4 Bi2 3.856(2) 7 ?
Sr4 Bi1 3.867(2) . ?
Sr4 Sr8 4.011(3) 7 ?
Sr4 Bi2 4.032(2) . ?
Sr4 Sr8 4.100(3) 8_455 ?
Sr4 Sr11 4.214(3) 7 ?
Sr4 Sr6 4.226(3) . ?
Sr5 Bi10 3.300(2) 7_556 ?
Sr5 Bi3 3.354(2) . ?
Sr5 Bi3 3.432(2) 7_556 ?
Sr5 Bi1 3.532(2) . ?
Sr5 Bi8 3.532(2) 7_556 ?
Sr5 Bi13 3.578(2) . ?
Sr5 Sr9 3.964(3) 7_556 ?
Sr5 Sr6 4.003(3) . ?
Sr5 Sr9 4.045(3) 8_455 ?
Sr5 Sr10 4.216(3) 7_556 ?
Sr5 Sr3 4.364(3) 7_556 ?
Sr6 Bi1 3.246(2) . ?
Sr6 Bi4 3.312(2) . ?
Sr6 Bi2 3.506(2) . ?
Sr6 Cd3 3.521(3) 7_556 ?
Sr6 Bi3 3.553(2) . ?
Sr6 Cd1 3.595(3) . ?
Sr6 Bi12 3.843(2) 3_455 ?
Sr6 Bi8 3.924(2) 7_556 ?
Sr6 Sr7 4.072(3) . ?
Sr6 Sr3 4.188(3) 7_556 ?
Sr7 Bi14 3.402(2) 7 ?
Sr7 Bi6 3.456(2) 7 ?
Sr7 Bi12 3.463(2) 3_455 ?
Sr7 Bi4 3.477(3) . ?
Sr7 Bi2 3.731(2) . ?
Sr7 Bi2 3.805(3) 7 ?
Sr7 Sr2 3.941(3) 7 ?
Sr7 Cd3 4.106(3) 7_556 ?
Sr7 Sr8 4.113(3) . ?
Sr7 Bi6 4.216(3) 3 ?
Sr7 Sr11 4.320(4) 7 ?
Sr8 Bi1 3.291(2) 8 ?
Sr8 Bi2 3.373(2) . ?
Sr8 Bi11 3.410(2) . ?
Sr8 Bi14 3.543(2) 7 ?
Sr8 Cd1 3.563(3) . ?
Sr8 Bi4 3.597(2) . ?
Sr8 Bi9 3.626(2) . ?
Sr8 Sr4 4.011(3) 7 ?
Sr8 Sr4 4.100(3) 8 ?
Sr8 Sr9 4.158(3) . ?
Sr8 Sr2 4.193(3) 8 ?
Sr9 Bi13 3.282(2) 7_556 ?
Sr9 Bi9 3.354(2) . ?
Sr9 Bi3 3.521(2) . ?
Sr9 Bi10 3.554(2) 5_656 ?
Sr9 Bi1 3.555(2) 8 ?
Sr9 Bi10 3.611(2) . ?
Sr9 Sr5 3.964(3) 7_556 ?
Sr9 Sr5 4.045(3) 8 ?
Sr9 Cd1 4.057(3) . ?
Sr9 Sr12 4.259(3) . ?
Sr9 Sr10 4.263(3) . ?
Sr10 Bi7 3.481(3) . ?
Sr10 Bi3 3.5325(13) . ?
Sr10 Bi3 3.5325(13) 6 ?
Sr10 Bi10 3.767(3) . ?
Sr10 Bi8 3.777(3) . ?
Sr10 Cd1 3.799(3) 6 ?
Sr10 Cd1 3.799(3) . ?
Sr10 Bi9 3.818(3) . ?
Sr10 Bi5 3.821(3) . ?
Sr10 Sr5 4.216(3) 7_556 ?
Sr10 Sr5 4.216(3) 4_546 ?
Sr10 Sr9 4.263(3) 6 ?
Sr11 Cd1 3.528(3) . ?
Sr11 Cd1 3.528(3) 6 ?
Sr11 Bi2 3.5368(12) 6 ?
Sr11 Bi2 3.5368(12) . ?
Sr11 Bi7 3.604(3) . ?
Sr11 Bi9 3.620(3) . ?
Sr11 Bi11 3.729(3) . ?
Sr11 Bi6 3.797(3) . ?
Sr11 Bi12 3.846(3) 5_655 ?
Sr11 Sr4 4.214(3) 4_545 ?
Sr11 Sr4 4.214(3) 7 ?
Sr11 Sr7 4.320(4) 4_545 ?
Sr12 Bi1 3.2292(12) 3_545 ?
Sr12 Bi1 3.2292(12) 8 ?
Sr12 Bi8 3.578(4) 5_656 ?
Sr12 Bi12 3.759(3) . ?
Sr12 Bi10 3.861(3) 5_656 ?
Sr12 Bi9 3.922(4) . ?
Sr12 Bi11 3.970(4) . ?
Sr12 Sr9 4.259(3) 6 ?
Sr12 Sr6 4.290(3) 8 ?
Sr12 Sr6 4.290(3) 3_545 ?
Sr12 Sr4 4.293(4) 3_545 ?
Cd1 Bi3 2.956(2) . ?
Cd1 Bi7 3.025(2) . ?
Cd1 Bi9 3.045(2) . ?
Cd1 Bi2 3.109(2) . ?
Cd2 Bi7 2.934(3) 5_556 ?
Cd2 Cd3 2.940(3) . ?
Cd2 Bi4 2.9683(16) 7_556 ?
Cd2 Bi4 2.9683(16) 4_546 ?
Cd2 Bi6 3.002(3) 5_556 ?
Cd2 Sr2 3.539(3) 5_556 ?
Cd2 Sr2 3.539(3) 2_556 ?
Cd2 Sr1 4.066(3) 5_556 ?
Cd2 Sr1 4.066(3) 2_556 ?
Cd3 Bi8 2.981(3) . ?
Cd3 Bi12 3.007(3) 5_656 ?
Cd3 Bi4 3.0550(16) 4_546 ?
Cd3 Bi4 3.0550(16) 7_556 ?
Cd3 Sr6 3.521(3) 7_556 ?
Cd3 Sr6 3.521(3) 4_546 ?
Cd3 Sr3 3.918(3) 6 ?
Cd3 Sr7 4.107(3) 7_556 ?
Cd3 Sr7 4.107(3) 4_546 ?
Bi1 Sr12 3.2292(12) 3_455 ?
Bi1 Sr8 3.291(2) 8_455 ?
Bi1 Sr9 3.555(2) 8_455 ?
Bi2 Sr7 3.805(3) 7 ?
Bi2 Sr4 3.856(2) 7 ?
Bi3 Sr5 3.432(2) 7_556 ?
Bi3 Sr3 3.948(2) 7_556 ?
Bi4 Cd2 2.9683(16) 7_556 ?
Bi4 Cd3 3.0550(16) 7_556 ?
Bi4 Sr1 3.424(2) 8 ?
Bi4 Sr3 3.454(2) 7_556 ?
Bi4 Sr2 3.460(2) 8 ?
Bi5 Bi5 3.046(2) 5_556 ?
Bi5 Sr1 3.235(2) 6 ?
Bi5 Sr3 3.495(2) 6 ?
Bi5 Sr3 3.644(3) 5_556 ?
Bi5 Sr3 3.644(3) 2_556 ?
Bi6 Cd2 3.002(3) 5_556 ?
Bi6 Bi6 3.054(3) 5 ?
Bi6 Sr2 3.318(2) 6 ?
Bi6 Sr7 3.456(2) 4_545 ?
Bi6 Sr7 3.456(2) 7 ?
Bi6 Sr7 4.216(3) 3_445 ?
Bi6 Sr7 4.216(3) 8_455 ?
Bi7 Cd2 2.934(3) 5_556 ?
Bi7 Cd1 3.026(2) 6 ?
Bi7 Sr1 3.536(2) 6 ?
Bi7 Sr2 3.660(2) 6 ?
Bi8 Sr3 3.420(2) 6 ?
Bi8 Sr5 3.533(2) 7_556 ?
Bi8 Sr5 3.533(2) 4_546 ?
Bi8 Sr12 3.578(4) 5_656 ?
Bi8 Bi10 3.6875(18) . ?
Bi8 Sr6 3.924(2) 7_556 ?
Bi8 Sr6 3.924(2) 4_546 ?
Bi9 Cd1 3.045(2) 6 ?
Bi9 Sr9 3.354(2) 6 ?
Bi9 Sr8 3.626(2) 6 ?
Bi9 Bi11 3.6849(18) . ?
Bi10 Bi10 3.078(2) 5_656 ?
Bi10 Sr5 3.300(2) 4_546 ?
Bi10 Sr5 3.300(2) 7_556 ?
Bi10 Sr9 3.554(2) 2_656 ?
Bi10 Sr9 3.554(2) 5_656 ?
Bi10 Sr9 3.611(2) 6 ?
Bi10 Sr12 3.861(3) 5_656 ?
Bi11 Bi11 3.118(2) 5_655 ?
Bi11 Sr8 3.410(2) 6 ?
Bi11 Sr4 3.592(2) 4_545 ?
Bi11 Sr4 3.592(2) 7 ?
Bi11 Sr4 3.671(2) 8 ?
Bi11 Sr4 3.671(2) 3_545 ?
Bi12 Cd3 3.007(3) 5_656 ?
Bi12 Sr4 3.345(2) 3_545 ?
Bi12 Sr4 3.345(2) 8 ?
Bi12 Sr7 3.463(2) 8 ?
Bi12 Sr7 3.463(2) 3_545 ?
Bi12 Sr6 3.843(2) 8 ?
Bi12 Sr6 3.843(2) 3_545 ?
Bi12 Sr11 3.846(3) 5_655 ?
Bi13 Sr9 3.282(2) 7_556 ?
Bi13 Sr9 3.282(2) 8_455 ?
Bi13 Sr3 3.297(2) 2_556 ?
Bi13 Sr1 3.559(2) 2_556 ?
Bi13 Sr5 3.578(2) 2_556 ?
Bi14 Sr4 3.295(2) 2 ?
Bi14 Sr2 3.382(2) 2 ?
Bi14 Sr7 3.402(2) 8_455 ?
Bi14 Sr7 3.402(2) 7 ?
Bi14 Sr8 3.543(2) 8_455 ?
Bi14 Sr8 3.543(2) 7 ?
